data_1550264
loop_
_publ_author_name
'Milton, Margarita'
'Schuster, Nathaniel J.'
'Paley, Daniel W.'
'Hern\'andez S\'anchez, Ra\'ul'
'Ng, Fay'
'Steigerwald, Michael L.'
'Nuckolls, Colin'

_publ_section_title
;
 Defying strain in the synthesis of an electroactive bilayer helicene
;
_journal_name_full 'Chemical Science'
_journal_paper_doi 10.1039/C8SC04216K
_journal_year 2019
_chemical_formula_moiety 'C106 H110 N4 O8, C7 H8 O'
_chemical_formula_sum 'C113 H118 N4 O9'
_chemical_formula_weight 1676.11
_space_group_crystal_system triclinic
_space_group_IT_number 2
_space_group_name_Hall '-P 1'
_space_group_name_H-M_alt 'P -1'
_symmetry_space_group_name_Hall '-P 1'
_symmetry_space_group_name_H-M 'P -1'
_atom_sites_solution_hydrogens geom
_audit_creation_date 2018-07-02
_audit_creation_method
;
Olex2 1.2
(compiled 2018.05.29 svn.r3510 for OlexSys, GUI svn.r5506)
;
_audit_update_record
;
2018-08-28 deposited with the CCDC.
2018-11-09 downloaded from the CCDC.
;
_cell_angle_alpha 75.736(3)
_cell_angle_beta 74.285(3)
_cell_angle_gamma 76.470(3)
_cell_formula_units_Z 2
_cell_length_a 15.2191(5)
_cell_length_b 16.2207(6)
_cell_length_c 19.6692(8)
_cell_measurement_reflns_used 9928
_cell_measurement_temperature 100.01(10)
_cell_measurement_theta_max 72.5700
_cell_measurement_theta_min 4.0300
_cell_volume 4456.7(3)
_computing_cell_refinement 'CrysAlisPro 1.171.38.46 (Rigaku OD, 2015)'
_computing_data_collection 'CrysAlisPro 1.171.38.46 (Rigaku OD, 2015)'
_computing_data_reduction 'CrysAlisPro 1.171.38.46 (Rigaku OD, 2015)'
_computing_molecular_graphics 'Olex2 (Dolomanov et al., 2009)'
_computing_publication_material 'Olex2 (Dolomanov et al., 2009)'
_computing_structure_refinement 'SHELXL-2018/3 (Sheldrick, 2018)'
_diffrn_ambient_environment N~2~
_diffrn_ambient_temperature 100.01(10)
_diffrn_detector 'CCD plate'
_diffrn_detector_area_resol_mean 8.0549
_diffrn_detector_type EosS2
_diffrn_measured_fraction_theta_full 1.000
_diffrn_measured_fraction_theta_max 0.989
_diffrn_measurement_details
;
List of Runs (angles in degrees, time in seconds):

  # Type    Start    End  Width  t~exp~   \w     \q     \k     \f   Frames
#--------------------------------------------------------------------------
  1  \w    -26.00   6.00   1.00    2.00    --   37.78 -37.00 120.00   32
  2  \w     51.00  76.00   1.00    2.00    --   37.78 -99.00 150.00   25
  3  \w     26.00  73.00   1.00    2.00    --   37.78 -99.00  30.00   47
  4  \w     45.00  71.00   1.00    2.00    --   37.78 -99.00 -60.00   26
  5  \w     47.00  73.00   1.00   10.00    --  111.00 -30.00  60.00   26
  6  \w     86.00 123.00   1.00   10.00    --  111.00 -45.00  90.00   37
  7  \w    114.00 140.00   1.00   10.00    --  111.00 -15.00 120.00   26
  8  \w     94.00 131.00   1.00   10.00    --  111.00 -30.00  60.00   37
  9  \w     97.00 138.00   1.00   10.00    --  111.00 -77.00  30.00   41
 10  \w    105.00 130.00   1.00   10.00    --  111.00 -30.00 -30.00   25
 11  \w    104.00 130.00   1.00   10.00    --  111.00 -15.00 -60.00   26
 12  \w    149.00 178.00   1.00   10.00    --  111.00   0.00 -90.00   29
 13  \w    150.00 177.00   1.00   10.00    --  111.00  45.00 -60.00   27
 14  \w    151.00 177.00   1.00   10.00    --  111.00 111.00-150.00   26
 15  \w    134.00 160.00   1.00   10.00    --  111.00  77.00 -60.00   26
 16  \w    126.00 168.00   1.00   10.00    --  111.00 111.00   0.00   42
 17  \w    125.00 150.00   1.00   10.00    --  111.00 178.00 -90.00   25
 18  \w    102.00 128.00   1.00   10.00    --  111.00 111.00 -30.00   26
 19  \w     97.00 175.00   1.00   10.00    --  111.00  61.00 -90.00   78
 20  \w    118.00 144.00   1.00   10.00    --  111.00  45.00-180.00   26
 21  \w    115.00 148.00   1.00   10.00    --  111.00 -15.00-120.00   33
 22  \w    102.00 141.00   1.00   10.00    --  111.00  45.00 -60.00   39
 23  \w    106.00 150.00   1.00   10.00    --  111.00  30.00   0.00   44
 24  \w    107.00 132.00   1.00   10.00    --  111.00  61.00  60.00   25
 25  \w    119.00 144.00   1.00   10.00    --  111.00  45.00 120.00   25
 26  \w    104.00 129.00   1.00   10.00    --  111.00  61.00 150.00   25
 27  \w    106.00 160.00   1.00   10.00    --  111.00 111.00  90.00   54
 28  \w     95.00 155.00   1.00   10.00    --  111.00  45.00 -30.00   60
 29  \w    102.00 127.00   1.00   10.00    --  111.00 -17.00 -25.87   25
 30  \w     95.00 124.00   1.00   10.00    --  111.00   0.00 -90.00   29
 31  \w     98.00 123.00   1.00   10.00    --  111.00  30.00 -30.00   25
 32  \w     94.00 119.00   1.00   10.00    --  111.00  61.00   0.00   25
 33  \w     95.00 132.00   1.00   10.00    --  111.00  45.00 -90.00   37
 34  \w     89.00 171.00   1.00   10.00    --  111.00  77.00-150.00   82
 35  \w     72.00 127.00   1.00   10.00    --  111.00 -61.00-180.00   55
 36  \w     97.00 128.00   1.00   10.00    --  111.00 -61.00-120.00   31
 37  \w     89.00 114.00   1.00   10.00    --  111.00-111.00 -30.00   25
 38  \w    102.00 137.00   1.00   10.00    --  111.00 -86.00   0.57   35
 39  \w    101.00 126.00   1.00   10.00    --  111.00 -61.00 -30.00   25
 40  \w     82.00 116.00   1.00   10.00    --  111.00-111.00  30.00   34
 41  \w     73.00 106.00   1.00   10.00    --  111.00 -94.00 -60.00   33
 42  \w     78.00 111.00   1.00   10.00    --  111.00 -99.00 -93.78   33
 43  \w     82.00 108.00   1.00   10.00    --  111.00 -77.00-150.00   26
 44  \w     78.00 116.00   1.00   10.00    --  111.00-111.00 -60.00   38
 45  \w     58.00  93.00   1.00   10.00    --  111.00 -77.00 -60.00   35
 46  \w     55.00 105.00   1.00   10.00    --  111.00 -38.00 -79.93   50
 47  \w     60.00  85.00   1.00   10.00    --  111.00 -45.00-150.00   25
 48  \w     47.00  72.00   1.00   10.00    --  111.00 -99.00 -93.78   25
 49  \w     50.00  84.00   1.00   10.00    --  111.00-111.00-150.00   34
 50  \w     45.00  73.00   1.00   10.00    --  111.00 -94.00-180.00   28
 51  \w     42.00 108.00   1.00   10.00    --  111.00 -94.00-150.00   66
 52  \w     57.00  82.00   1.00   10.00    --  111.00 -45.00 -60.00   25
 53  \w     47.00  83.00   1.00   10.00    --  111.00 -45.00   0.00   36
 54  \w     53.00  79.00   1.00   10.00    --  111.00 -94.00 -30.00   26
 55  \w     55.00 100.00   1.00   10.00    --  111.00 -94.00  30.00   45
 56  \w     54.00 116.00   1.00   10.00    --  111.00-111.00  90.00   62
 57  \w     87.00 112.00   1.00   10.00    --  111.00-111.00 150.00   25
 58  \w     79.00 120.00   1.00   10.00    --  111.00 -86.00 120.02   41
 59  \w     67.00  93.00   1.00   10.00    --  111.00 -15.00 120.00   26
 60  \w     73.00  98.00   1.00   10.00    --  111.00 -61.00 150.00   25
 61  \w     44.00  75.00   1.00   10.00    --  111.00 -45.00  90.00   31
 62  \w     42.00  91.00   1.00   10.00    --  111.00 -28.00 149.42   49
 63  \w     46.00  93.00   1.00   10.00    --  111.00 -61.00  90.00   47
 64  \w     44.00  93.00   1.00   10.00    --  111.00-113.00 131.00   49
 65  \w     45.00  70.00   1.00   10.00    --  111.00 -77.00  30.00   25
 66  \w     50.00  87.00   1.00   10.00    --  111.00 -86.00   0.57   37
 67  \w     49.00  77.00   1.00   10.00    --  111.00-111.00 -30.00   28
 68  \w     41.00  78.00   1.00   10.00    --  111.00 -30.00 -30.00   37
 69  \w     48.00  73.00   1.00   10.00    --  111.00   0.00 -90.00   25
 70  \w     47.00  80.00   1.00   10.00    --  111.00 -17.00 -25.87   33
 71  \w     41.00  66.00   1.00   10.00    --  111.00 -15.00 -60.00   25
 72  \w    -61.00  27.00   1.00    2.00    --  -37.78  77.00-180.00   88
 73  \w   -106.00 -30.00   1.00    2.00    --  -37.78 -37.00 -30.00   76
 74  \w   -105.00 -21.00   1.00    2.00    --  -37.78 -57.00  60.00   84
 75  \w   -105.00 -30.00   1.00    2.00    --  -37.78 -77.00 -60.00   75
 76  \w   -109.00 -38.00   1.00    2.00    --  -37.78-178.00 150.00   71
;
_diffrn_measurement_device 'four-circle diffractometer'
_diffrn_measurement_device_type 'SuperNova, Dual, Cu at zero, EosS2'
_diffrn_measurement_method '\w scans'
_diffrn_orient_matrix_type 'CrysAlisPro convention (1999,Acta A55,543-557)'
_diffrn_orient_matrix_UB_11 0.0420418000
_diffrn_orient_matrix_UB_12 0.0171935000
_diffrn_orient_matrix_UB_13 -0.0816653000
_diffrn_orient_matrix_UB_21 0.0322096000
_diffrn_orient_matrix_UB_22 -0.0979520000
_diffrn_orient_matrix_UB_23 0.0029896000
_diffrn_orient_matrix_UB_31 -0.0928437000
_diffrn_orient_matrix_UB_32 -0.0056413000
_diffrn_orient_matrix_UB_33 -0.0143296000
_diffrn_radiation_monochromator mirror
_diffrn_radiation_probe x-ray
_diffrn_radiation_type CuK\a
_diffrn_radiation_wavelength 1.54184
_diffrn_reflns_av_R_equivalents 0.0667
_diffrn_reflns_av_unetI/netI 0.0662
_diffrn_reflns_Laue_measured_fraction_full 1.000
_diffrn_reflns_Laue_measured_fraction_max 0.989
_diffrn_reflns_limit_h_max 14
_diffrn_reflns_limit_h_min -18
_diffrn_reflns_limit_k_max 19
_diffrn_reflns_limit_k_min -20
_diffrn_reflns_limit_l_max 24
_diffrn_reflns_limit_l_min -24
_diffrn_reflns_number 65476
_diffrn_reflns_point_group_measured_fraction_full 1.000
_diffrn_reflns_point_group_measured_fraction_max 0.989
_diffrn_reflns_theta_full 67.684
_diffrn_reflns_theta_max 73.350
_diffrn_reflns_theta_min 3.342
_diffrn_source 'micro-focus sealed X-ray tube'
_diffrn_source_type 'SuperNova (Cu) X-ray Source'
_exptl_absorpt_coefficient_mu 0.613
_exptl_absorpt_correction_T_max 1.000
_exptl_absorpt_correction_T_min 0.795
_exptl_absorpt_correction_type gaussian
_exptl_absorpt_process_details
;
CrysAlisPro 1.171.38.46 (Rigaku Oxford Diffraction, 2015)
Numerical absorption correction based on gaussian integration over
            a multifaceted crystal model
Empirical absorption correction using spherical harmonics,
 implemented in SCALE3 ABSPACK scaling algorithm.
;
_exptl_crystal_colour red
_exptl_crystal_colour_primary red
_exptl_crystal_density_diffrn 1.249
_exptl_crystal_description prism
_exptl_crystal_F_000 1792
_exptl_crystal_size_max 0.204
_exptl_crystal_size_mid 0.097
_exptl_crystal_size_min 0.054
_refine_diff_density_max 0.826
_refine_diff_density_min -0.526
_refine_diff_density_rms 0.074
_refine_ls_extinction_method none
_refine_ls_goodness_of_fit_ref 1.047
_refine_ls_hydrogen_treatment constr
_refine_ls_matrix_type full
_refine_ls_number_parameters 1333
_refine_ls_number_reflns 17715
_refine_ls_number_restraints 730
_refine_ls_restrained_S_all 1.050
_refine_ls_R_factor_all 0.1349
_refine_ls_R_factor_gt 0.0947
_refine_ls_shift/su_max 0.030
_refine_ls_shift/su_mean 0.000
_refine_ls_structure_factor_coef Fsqd
_refine_ls_weighting_details 'w=1/[\s^2^(Fo^2^)+(0.1647P)^2^+2.3525P] where P=(Fo^2^+2Fc^2^)/3'
_refine_ls_weighting_scheme calc
_refine_ls_wR_factor_gt 0.2589
_refine_ls_wR_factor_ref 0.3043
_reflns_Friedel_coverage 0.000
_reflns_number_gt 11204
_reflns_number_total 17715
_reflns_threshold_expression 'I > 2\s(I)'
_cod_data_source_file c8sc04216k2.cif
_cod_data_source_block heli7
_cod_database_code 1550264
_shelx_shelxl_version_number 2018/3
_chemical_oxdiff_formula 'c113 h118 N4 O9'
_shelx_space_group_comment
;
The symmetry employed for this shelxl refinement is uniquely defined
by the following loop, which should always be used as a source of
symmetry information in preference to the above space-group names.
They are only intended as comments.
;
_reflns_odcompleteness_completeness 97.15
_reflns_odcompleteness_iscentric 1
_reflns_odcompleteness_theta 74.33
_olex2_refinement_description
;
1. Fixed Uiso
 At 1.2 times of:
  All C(H) groups, All C(H,H) groups
 At 1.5 times of:
  All C(H,H,H) groups
2. Restrained distances
 N15_1-C16_1
 N15_2-C16_2
 N15_3-C16_3
 N15_4-C16_4
 1.5 with sigma of 0.02
 C16_1-C17_1 = C17_1-C18_1 = C18_1-C19_1 = C19_1-C20_1 = C20_1-C21_1 = C16_1-
 C22_1 = C22_1-C23_1 = C23_1-C24_1 = C24_1-C25_1 = C25_1-C26_1
 C16_2-C17_2 = C17_2-C18_2 = C18_2-C19_2 = C19_2-C20_2 = C20_2-C21_2 = C16_2-
 C22_2 = C22_2-C23_2 = C23_2-C24_2 = C24_2-C25_2 = C25_2-C26_2
 C16_3-C17_3 = C17_3-C18_3 = C18_3-C19_3 = C19_3-C20_3 = C20_3-C21_3 = C16_3-
 C22_3 = C22_3-C23_3 = C23_3-C24_3 = C24_3-C25_3 = C25_3-C26_3
 C16_4-C17_4 = C17_4-C18_4 = C18_4-C19_4 = C19_4-C20_4 = C20_4-C21_4 = C16_4-
 C22_4 = C22_4-C23_4 = C23_4-C24_4 = C24_4-C25_4 = C25_4-C26_4
 1.54 with sigma of 0.02
 N15_1-C17_1 = N15_1-C22_1
 N15_2-C17_2 = N15_2-C22_2
 N15_3-C17_3 = N15_3-C22_3
 N15_4-C17_4 = N15_4-C22_4
 2.5 with sigma of 0.04
 C16_1-C18_1 = C17_1-C19_1 = C18_1-C20_1 = C19_1-C21_1 = C16_1-C23_1 = C22_1-
 C24_1 = C23_1-C25_1 = C24_1-C26_1 = C17_1-C22_1
 C16_2-C18_2 = C17_2-C19_2 = C18_2-C20_2 = C19_2-C21_2 = C16_2-C23_2 = C22_2-
 C24_2 = C23_2-C25_2 = C24_2-C26_2 = C17_2-C22_2
 C16_3-C18_3 = C17_3-C19_3 = C18_3-C20_3 = C19_3-C21_3 = C16_3-C23_3 = C22_3-
 C24_3 = C23_3-C25_3 = C24_3-C26_3 = C17_3-C22_3
 C16_4-C18_4 = C17_4-C19_4 = C18_4-C20_4 = C19_4-C21_4 = C16_4-C23_4 = C22_4-
 C24_4 = C23_4-C25_4 = C24_4-C26_4 = C17_4-C22_4
 2.55 with sigma of 0.04
3. Uiso/Uaniso restraints and constraints
All non-hydrogen atoms have similar U: within 1A with sigma of 0.01 and sigma
for terminal atoms of 0.02
N15_1 \\sim C16_1 \\sim C17_1 \\sim C18_1 \\sim C19_1 \\sim C20_1 \\sim C21_1
\\sim C22_1 \\sim C23_1 \\sim C24_1 \\sim C25_1 \\sim C26_1 \\sim C16B_1 \\sim
C17B_1 \\sim C18B_1 \\sim C19B_1 \\sim C20B_1 \\sim C21B_1 \\sim C22B_1 \\sim
C23B_1 \\sim C24B_1 \\sim C25B_1 \\sim C26B_1 \\sim N15_2 \\sim C16_2 \\sim
C17_2 \\sim C18_2 \\sim C19_2 \\sim C20_2 \\sim C21_2 \\sim C22_2 \\sim C23_2
\\sim C24_2 \\sim C25_2 \\sim C26_2 \\sim C24B_2 \\sim C25B_2 \\sim C26B_2
\\sim N15_3 \\sim C16_3 \\sim C17_3 \\sim C18_3 \\sim C19_3 \\sim C20_3 \\sim
C21_3 \\sim C22_3 \\sim C23_3 \\sim C24_3 \\sim C25_3 \\sim C26_3 \\sim C19B_3
\\sim C20B_3 \\sim C21B_3 \\sim N15_4 \\sim C16_4 \\sim C17_4 \\sim C18_4 \\sim
C19_4 \\sim C20_4 \\sim C21_4 \\sim C22_4 \\sim C23_4 \\sim C24_4 \\sim C25_4
\\sim C26_4 \\sim C20B_4 \\sim C21B_4 \\sim C23B_4 \\sim C24B_4 \\sim C25B_4
\\sim C26B_4: within 2A with sigma of 0.04 and sigma for terminal atoms of 0.08
C25_2 \\sim C26_2: within 2A with sigma of 0.04 and sigma for terminal atoms of
0.08
Uanis(C20_4) = Uanis(C20B_4)
Uanis(C25_4) = Uanis(C25B_4)
Uanis(C26_4) = Uanis(C26B_4)
4. Rigid body (RIGU) restrains
 N15_1, C16_1, C17_1, C18_1, C19_1, C20_1, C21_1, C22_1, C23_1, C24_1, C25_1,
 C26_1, C16B_1, C17B_1, C18B_1, C19B_1, C20B_1, C21B_1, C22B_1, C23B_1, C24B_1,
 C25B_1, C26B_1
 N15_2, C16_2, C17_2, C18_2, C19_2, C20_2, C21_2, C22_2, C23_2, C24_2, C25_2,
 C26_2, C24B_2, C25B_2, C26B_2
 N15_3, C16_3, C17_3, C18_3, C19_3, C20_3, C21_3, C22_3, C23_3, C24_3, C25_3,
 C26_3, C19B_3, C20B_3, C21B_3
 N15_4, C16_4, C17_4, C18_4, C19_4, C20_4, C21_4, C22_4, C23_4, C24_4, C25_4,
 C26_4, C20B_4, C21B_4, C23B_4, C24B_4, C25B_4, C26B_4
 with sigma for 1-2 distances of 0.004 and sigma for 1-3 distances of 0.004
 N15_1, C16_1, C17_1, C18_1, C19_1, C20_1, C21_1, C22_1, C23_1, C24_1, C25_1,
 C26_1, C16B_1, C17B_1, C18B_1, C19B_1, C20B_1, C21B_1, C22B_1, C23B_1, C24B_1,
 C25B_1, C26B_1
 with sigma for 1-2 distances of 0.004 and sigma for 1-3 distances of 0.004
 C23_2, C24_2, C25_2, C26_2, C24B_2, C25B_2, C26B_2
 with sigma for 1-2 distances of 0.004 and sigma for 1-3 distances of 0.004
 C18_3, C19_3, C20_3, C21_3, C19B_3, C20B_3, C21B_3
 with sigma for 1-2 distances of 0.004 and sigma for 1-3 distances of 0.004
 C19_4, C20_4, C21_4, C20B_4, C21B_4
 with sigma for 1-2 distances of 0.004 and sigma for 1-3 distances of 0.004
 C22_4, C23_4, C24_4, C25_4, C26_4, C23B_4, C24B_4, C25B_4, C26B_4
 with sigma for 1-2 distances of 0.004 and sigma for 1-3 distances of 0.004
5. Same fragment restrains
{N15_1, C16B_1, C17B_1, C18B_1, C19B_1, C20B_1, C21B_1, C22B_1, C23B_1, C24B_1,
C25B_1, C26B_1} sigma for 1-2: 0.02, 1-3: 0.04
as
{N15_1, C16_1, C17_1, C18_1, C19_1, C20_1, C21_1, C22_1, C23_1, C24_1, C25_1,
C26_1}
{C23_2, C24B_2, C25B_2, C26B_2} sigma for 1-2: 0.02, 1-3: 0.04
as
{C23_2, C24_2, C25_2, C26_2}
{C18_3, C19B_3, C20B_3, C21B_3} sigma for 1-2: 0.02, 1-3: 0.04
as
{C18_3, C19_3, C20_3, C21_3}
{C19_4, C20B_4, C21B_4} sigma for 1-2: 0.02, 1-3: 0.04
as
{C19_4, C20_4, C21_4}
{C22_4, C23B_4, C24B_4, C25B_4, C26B_4} sigma for 1-2: 0.02, 1-3: 0.04
as
{C22_4, C23_4, C24_4, C25_4, C26_4}
6. Others
 Sof(C24B)=Sof(H24C)=Sof(H24D)=Sof(C25B)=Sof(H25C)=Sof(H25D)=Sof(C26B)=
 Sof(H26D)=Sof(H26E)=Sof(H26F)=1-FVAR(1)
 Sof(C24)=Sof(H24A)=Sof(H24B)=Sof(C25)=Sof(H25A)=Sof(H25B)=Sof(C26)=Sof(H26A)=
 Sof(H26B)=Sof(H26C)=FVAR(1)
 Sof(C23B)=Sof(H23C)=Sof(H23D)=Sof(C24B)=Sof(H24C)=Sof(H24D)=Sof(C25B)=
 Sof(H25C)=Sof(H25D)=Sof(C26B)=Sof(H26D)=Sof(H26E)=Sof(H26F)=1-FVAR(2)
 Sof(C23)=Sof(H23A)=Sof(H23B)=Sof(C24)=Sof(H24A)=Sof(H24B)=Sof(C25)=Sof(H25A)=
 Sof(H25B)=Sof(C26)=Sof(H26A)=Sof(H26B)=Sof(H26C)=FVAR(2)
 Sof(C16B)=Sof(H16B)=Sof(C17B)=Sof(H17C)=Sof(H17D)=Sof(C18B)=Sof(H18C)=
 Sof(H18D)=Sof(C19B)=Sof(H19C)=Sof(H19D)=Sof(C20B)=Sof(H20C)=Sof(H20D)=
 Sof(C21B)=Sof(H21D)=Sof(H21E)=Sof(H21F)=Sof(C22B)=Sof(H22C)=Sof(H22D)=
 Sof(C23B)=Sof(H23C)=Sof(H23D)=Sof(C24B)=Sof(H24C)=Sof(H24D)=Sof(C25B)=
 Sof(H25C)=Sof(H25D)=Sof(C26B)=Sof(H26D)=Sof(H26E)=Sof(H26F)=1-FVAR(3)
 Sof(C16)=Sof(H16)=Sof(C17)=Sof(H17A)=Sof(H17B)=Sof(C18)=Sof(H18A)=Sof(H18B)=
 Sof(C19)=Sof(H19A)=Sof(H19B)=Sof(C20)=Sof(H20A)=Sof(H20B)=Sof(C21)=Sof(H21A)=
 Sof(H21B)=Sof(H21C)=Sof(C22)=Sof(H22A)=Sof(H22B)=Sof(C23)=Sof(H23A)=Sof(H23B)=
 Sof(C24)=Sof(H24A)=Sof(H24B)=Sof(C25)=Sof(H25A)=Sof(H25B)=Sof(C26)=Sof(H26A)=
 Sof(H26B)=Sof(H26C)=FVAR(3)
 Sof(C20B)=Sof(H20C)=Sof(H20D)=Sof(C21B)=Sof(H21D)=Sof(H21E)=Sof(H21F)=1-FVAR(4)
 Sof(C20)=Sof(H20A)=Sof(H20B)=Sof(C21)=Sof(H21A)=Sof(H21B)=Sof(H21C)=FVAR(4)
 Sof(C19B)=Sof(H19C)=Sof(H19D)=Sof(C20B)=Sof(H20C)=Sof(H20D)=Sof(C21B)=
 Sof(H21D)=Sof(H21E)=Sof(H21F)=1-FVAR(5)
 Sof(C19)=Sof(H19A)=Sof(H19B)=Sof(C20)=Sof(H20A)=Sof(H20B)=Sof(C21)=Sof(H21A)=
 Sof(H21B)=Sof(H21C)=FVAR(5)
7.a Ternary CH refined with riding coordinates:
 C16(H16), C16B(H16B), C16(H16), C16(H16), C16(H16)
7.b Secondary CH2 refined with riding coordinates:
 C17(H17A,H17B), C18(H18A,H18B), C19(H19A,H19B), C20(H20A,H20B), C22(H22A,
 H22B), C23(H23A,H23B), C24(H24A,H24B), C25(H25A,H25B), C17B(H17C,H17D),
 C18B(H18C,H18D), C19B(H19C,H19D), C20B(H20C,H20D), C22B(H22C,H22D), C23B(H23C,
 H23D), C24B(H24C,H24D), C25B(H25C,H25D), C17(H17A,H17B), C18(H18A,H18B),
 C19(H19A,H19B), C20(H20A,H20B), C22(H22A,H22B), C23(H23A,H23B), C24(H24A,H24B),
  C25(H25A,H25B), C24B(H24C,H24D), C25B(H25C,H25D), C17(H17A,H17B), C18(H18A,
 H18B), C19(H19A,H19B), C20(H20A,H20B), C19B(H19C,H19D), C20B(H20C,H20D),
 C22(H22A,H22B), C23(H23A,H23B), C24(H24A,H24B), C25(H25A,H25B), C17(H17A,H17B),
  C18(H18A,H18B), C19(H19A,H19B), C20(H20A,H20B), C20B(H20C,H20D), C22(H22A,
 H22B), C23(H23A,H23B), C24(H24A,H24B), C25(H25A,H25B), C23B(H23C,H23D),
 C24B(H24C,H24D), C25B(H25C,H25D)
7.c Me refined with riding coordinates:
 C21(H21A,H21B,H21C), C26(H26A,H26B,H26C), C26B(H26D,H26E,H26F), C26(H26A,H26B,
 H26C), C26B(H26D,H26E,H26F), C21(H21A,H21B,H21C), C21B(H21D,H21E,H21F),
 C21(H21A,H21B,H21C), C21B(H21D,H21E,H21F), C26(H26A,H26B,H26C), C26B(H26D,H26E,
 H26F)
7.d Aromatic/amide H refined with riding coordinates:
 C3(H3), C8(H8), C9(H9), C3(H3), C8(H8), C9(H9), C3(H3), C8(H8), C9(H9),
 C3(H3), C8(H8), C9(H9), C6(H6), C7(H7), C9(H9), C10(H10), C12(H12), C13(H13),
 C4(H4), C5(H5), C6(H6), C7(H7), C8(H8)
7.e Idealised Me refined as rotating group:
 C21B(H21D,H21E,H21F), C21(H21A,H21B,H21C), C26(H26A,H26B,H26C), C1(H1A,H1B,H1C)
;
_olex2_submission_special_instructions 'No special instructions were received'
_oxdiff_exptl_absorpt_empirical_details
;
Empirical correction (ABSPACK) includes:
- Absorption correction using spherical harmonics
- Frame scaling
;
_oxdiff_exptl_absorpt_empirical_full_max 1.752
_oxdiff_exptl_absorpt_empirical_full_min 0.750

loop_
_space_group_symop_operation_xyz
'x, y, z'
'-x, -y, -z'

loop_
_atom_site_label
_atom_site_type_symbol
_atom_site_fract_x
_atom_site_fract_y
_atom_site_fract_z
_atom_site_U_iso_or_equiv
_atom_site_adp_type
_atom_site_occupancy
_atom_site_site_symmetry_order
_atom_site_calc_flag
_atom_site_refinement_flags_posn
_atom_site_refinement_flags_adp
_atom_site_refinement_flags_occupancy
_atom_site_disorder_assembly
_atom_site_disorder_group
C1_1 C 0.4490(2) 0.09933(18) 0.40999(17) 0.0348(6) Uani 1 1 d . U . . .
C2_1 C 0.5439(2) 0.06455(18) 0.40515(18) 0.0363(7) Uani 1 1 d . U . . .
C3_1 C 0.5906(2) 0.01350(19) 0.35246(19) 0.0401(7) Uani 1 1 d . U . . .
H3_1 H 0.654899 -0.009301 0.348154 0.048 Uiso 1 1 calc R . . . .
C4_1 C 0.5451(2) -0.0036(2) 0.30773(19) 0.0427(8) Uani 1 1 d . U . . .
C5_1 C 0.4492(2) 0.0293(2) 0.31315(19) 0.0413(7) Uani 1 1 d . U . . .
C6_1 C 0.4003(2) 0.08204(19) 0.36421(18) 0.0368(6) Uani 1 1 d . U . . .
C7_1 C 0.3039(2) 0.1141(2) 0.36968(19) 0.0400(7) Uani 1 1 d . U . . .
C8_1 C 0.2618(2) 0.0970(2) 0.3208(2) 0.0464(8) Uani 1 1 d . U . . .
H8_1 H 0.198262 0.120871 0.322128 0.056 Uiso 1 1 calc R . . . .
C9_1 C 0.3103(3) 0.0463(3) 0.2705(2) 0.0513(8) Uani 1 1 d . U . . .
H9_1 H 0.279879 0.036024 0.237927 0.062 Uiso 1 1 calc R . . . .
C10_1 C 0.4036(3) 0.0104(2) 0.2677(2) 0.0469(8) Uani 1 1 d . U . . .
C11_1 C 0.4536(3) -0.0480(3) 0.2165(2) 0.0538(9) Uani 1 1 d . U . . .
O12_1 O 0.4141(2) -0.0700(3) 0.17960(19) 0.0764(10) Uani 1 1 d . U . . .
C13_1 C 0.5983(3) -0.0558(2) 0.2528(2) 0.0485(8) Uani 1 1 d . U . . .
O14_1 O 0.68195(18) -0.07946(18) 0.24395(17) 0.0588(7) Uani 1 1 d . U . . .
N15_1 N 0.5482(2) -0.0766(2) 0.21084(19) 0.0546(8) Uani 1 1 d D U . . .
C16_1 C 0.5954(16) -0.1322(7) 0.1559(6) 0.065(4) Uani 0.492(6) 1 d D U P A 1
H16_1 H 0.661928 -0.131863 0.152896 0.078 Uiso 0.492(6) 1 calc R . P A 1
C17_1 C 0.5901(11) -0.0969(7) 0.0798(5) 0.093(3) Uani 0.492(6) 1 d D U P A 1
H17A_1 H 0.637879 -0.136112 0.051546 0.112 Uiso 0.492(6) 1 calc R . P A 1
H17B_1 H 0.529486 -0.106013 0.076287 0.112 Uiso 0.492(6) 1 calc R . P A 1
C18_1 C 0.5986(11) -0.0115(7) 0.0400(8) 0.125(6) Uani 0.492(6) 1 d D U P A 1
H18A_1 H 0.564146 0.028708 0.072784 0.150 Uiso 0.492(6) 1 calc R . P A 1
H18B_1 H 0.565109 -0.000256 0.001075 0.150 Uiso 0.492(6) 1 calc R . P A 1
C19_1 C 0.6903(12) 0.0144(11) 0.0064(13) 0.168(7) Uani 0.492(6) 1 d D U P A 1
H19A_1 H 0.681859 0.064612 -0.033296 0.202 Uiso 0.492(6) 1 calc R . P A 1
H19B_1 H 0.709568 0.034662 0.042725 0.202 Uiso 0.492(6) 1 calc R . P A 1
C20_1 C 0.7670(12) -0.0502(13) -0.0227(9) 0.132(4) Uani 0.492(6) 1 d D U P A 1
H20A_1 H 0.763072 -0.106596 0.010605 0.158 Uiso 0.492(6) 1 calc R . P A 1
H20B_1 H 0.826050 -0.033971 -0.023266 0.158 Uiso 0.492(6) 1 calc R . P A 1
C21_1 C 0.7710(10) -0.0620(11) -0.0985(7) 0.105(4) Uani 0.492(6) 1 d D U P A 1
H21A_1 H 0.824507 -0.106318 -0.112723 0.158 Uiso 0.492(6) 1 calc R . P A 1
H21B_1 H 0.713923 -0.079994 -0.098670 0.158 Uiso 0.492(6) 1 calc R . P A 1
H21C_1 H 0.777088 -0.007154 -0.132642 0.158 Uiso 0.492(6) 1 calc R . P A 1
C22_1 C 0.5921(9) -0.2279(6) 0.1848(6) 0.058(3) Uani 0.492(6) 1 d D U P A 1
H22A_1 H 0.612499 -0.244825 0.230750 0.070 Uiso 0.492(6) 1 calc R . P A 1
H22B_1 H 0.526589 -0.235244 0.195900 0.070 Uiso 0.492(6) 1 calc R . P A 1
C23_1 C 0.6491(19) -0.2900(8) 0.1369(12) 0.072(4) Uani 0.492(6) 1 d D U P A 1
H23A_1 H 0.713628 -0.279205 0.120951 0.087 Uiso 0.492(6) 1 calc R . P A 1
H23B_1 H 0.623775 -0.279280 0.093544 0.087 Uiso 0.492(6) 1 calc R . P A 1
C24_1 C 0.6498(13) -0.3850(7) 0.1751(6) 0.107(5) Uani 0.492(6) 1 d D U P A 1
H24A_1 H 0.685048 -0.398100 0.213207 0.129 Uiso 0.492(6) 1 calc R . P A 1
H24B_1 H 0.585212 -0.392773 0.198875 0.129 Uiso 0.492(6) 1 calc R . P A 1
C25_1 C 0.6920(13) -0.4495(11) 0.1254(10) 0.112(4) Uani 0.492(6) 1 d D U P A 1
H25A_1 H 0.682803 -0.424179 0.076034 0.134 Uiso 0.492(6) 1 calc R . P A 1
H25B_1 H 0.665022 -0.502854 0.143726 0.134 Uiso 0.492(6) 1 calc R . P A 1
C26_1 C 0.7935(11) -0.4673(10) 0.1270(9) 0.110(5) Uani 0.492(6) 1 d D U P A 1
H26A_1 H 0.827897 -0.508835 0.096155 0.165 Uiso 0.492(6) 1 calc R . P A 1
H26B_1 H 0.818024 -0.413276 0.109366 0.165 Uiso 0.492(6) 1 calc R . P A 1
H26C_1 H 0.800389 -0.491304 0.176503 0.165 Uiso 0.492(6) 1 calc R . P A 1
C16B_1 C 0.6081(14) -0.1290(7) 0.1572(6) 0.054(2) Uani 0.508(6) 1 d D U P A 2
H16B_1 H 0.668118 -0.151143 0.172768 0.065 Uiso 0.508(6) 1 calc R . P A 2
C17B_1 C 0.6301(7) -0.0666(8) 0.0877(4) 0.067(2) Uani 0.508(6) 1 d D U P A 2
H17C_1 H 0.658263 -0.022584 0.097177 0.081 Uiso 0.508(6) 1 calc R . P A 2
H17D_1 H 0.570260 -0.036461 0.075436 0.081 Uiso 0.508(6) 1 calc R . P A 2
C18B_1 C 0.6878(6) -0.0949(8) 0.0258(5) 0.072(2) Uani 0.508(6) 1 d D U P A 2
H18C_1 H 0.659062 -0.138028 0.015773 0.086 Uiso 0.508(6) 1 calc R . P A 2
H18D_1 H 0.747294 -0.125987 0.038350 0.086 Uiso 0.508(6) 1 calc R . P A 2
C19B_1 C 0.7118(9) -0.0295(9) -0.0459(7) 0.090(3) Uani 0.508(6) 1 d D U P A 2
H19C_1 H 0.677033 -0.038600 -0.078457 0.108 Uiso 0.508(6) 1 calc R . P A 2
H19D_1 H 0.684579 0.028789 -0.034924 0.108 Uiso 0.508(6) 1 calc R . P A 2
C20B_1 C 0.8060(14) -0.0248(16) -0.0883(15) 0.194(9) Uani 0.508(6) 1 d D U P A 2
H20C_1 H 0.834395 0.008931 -0.067109 0.233 Uiso 0.508(6) 1 calc R . P A 2
H20D_1 H 0.802962 0.006722 -0.137781 0.233 Uiso 0.508(6) 1 calc R . P A 2
C21B_1 C 0.8687(14) -0.1137(15) -0.0922(10) 0.167(9) Uani 0.508(6) 1 d D U P A 2
H21D_1 H 0.914408 -0.123025 -0.062970 0.250 Uiso 0.508(6) 1 calc GR . P A 2
H21E_1 H 0.900982 -0.115603 -0.142323 0.250 Uiso 0.508(6) 1 calc GR . P A 2
H21F_1 H 0.830786 -0.159056 -0.073737 0.250 Uiso 0.508(6) 1 calc GR . P A 2
C22B_1 C 0.5686(8) -0.2088(7) 0.1625(7) 0.061(3) Uani 0.508(6) 1 d D U P A 2
H22C_1 H 0.531666 -0.196404 0.125619 0.073 Uiso 0.508(6) 1 calc R . P A 2
H22D_1 H 0.525976 -0.220546 0.210327 0.073 Uiso 0.508(6) 1 calc R . P A 2
C23B_1 C 0.6395(15) -0.2877(8) 0.1528(11) 0.065(3) Uani 0.508(6) 1 d D U P A 2
H23C_1 H 0.666531 -0.307964 0.195774 0.078 Uiso 0.508(6) 1 calc R . P A 2
H23D_1 H 0.690049 -0.272403 0.110756 0.078 Uiso 0.508(6) 1 calc R . P A 2
C24B_1 C 0.6025(11) -0.3612(8) 0.1415(8) 0.103(4) Uani 0.508(6) 1 d D U P A 2
H24C_1 H 0.541264 -0.364187 0.175143 0.123 Uiso 0.508(6) 1 calc R . P A 2
H24D_1 H 0.592107 -0.346514 0.092004 0.123 Uiso 0.508(6) 1 calc R . P A 2
C25B_1 C 0.6610(15) -0.4486(11) 0.1513(12) 0.123(5) Uani 0.508(6) 1 d D U P A 2
H25C_1 H 0.624693 -0.492971 0.153849 0.147 Uiso 0.508(6) 1 calc R . P A 2
H25D_1 H 0.681983 -0.460826 0.196850 0.147 Uiso 0.508(6) 1 calc R . P A 2
C26B_1 C 0.7419(18) -0.4514(15) 0.0899(12) 0.166(8) Uani 0.508(6) 1 d D U P A 2
H26D_1 H 0.781058 -0.508780 0.095783 0.249 Uiso 0.508(6) 1 calc R . P A 2
H26E_1 H 0.720586 -0.439638 0.045118 0.249 Uiso 0.508(6) 1 calc R . P A 2
H26F_1 H 0.777699 -0.407592 0.087985 0.249 Uiso 0.508(6) 1 calc R . P A 2
C1_2 C 0.39957(18) 0.14767(17) 0.46499(17) 0.0325(6) Uani 1 1 d . U . . .
C2_2 C 0.44659(18) 0.16561(17) 0.51120(17) 0.0326(6) Uani 1 1 d . U . . .
C3_2 C 0.39293(19) 0.20137(18) 0.57176(17) 0.0341(6) Uani 1 1 d . U . . .
H3_2 H 0.423301 0.209711 0.605202 0.041 Uiso 1 1 calc R . . . .
C4_2 C 0.29842(19) 0.22410(18) 0.58309(17) 0.0341(6) Uani 1 1 d . U . . .
C5_2 C 0.2508(2) 0.21100(19) 0.53535(18) 0.0363(6) Uani 1 1 d . U . . .
C6_2 C 0.30114(19) 0.17327(18) 0.47526(18) 0.0345(6) Uani 1 1 d . U . . .
C7_2 C 0.2525(2) 0.1583(2) 0.42841(19) 0.0394(7) Uani 1 1 d . U . . .
C8_2 C 0.1556(2) 0.1812(2) 0.4436(2) 0.0473(8) Uani 1 1 d . U . . .
H8_2 H 0.122501 0.173103 0.411872 0.057 Uiso 1 1 calc R . . . .
C9_2 C 0.1073(2) 0.2153(3) 0.5036(2) 0.0518(9) Uani 1 1 d . U . . .
H9_2 H 0.041418 0.228695 0.513355 0.062 Uiso 1 1 calc R . . . .
C10_2 C 0.1537(2) 0.2302(2) 0.5499(2) 0.0432(7) Uani 1 1 d . U . . .
C11_2 C 0.1005(2) 0.2629(2) 0.6154(2) 0.0473(8) Uani 1 1 d . U . . .
O12_2 O 0.01544(17) 0.2753(2) 0.63067(19) 0.0641(8) Uani 1 1 d . U . . .
C13_2 C 0.2469(2) 0.26322(19) 0.64689(19) 0.0376(7) Uani 1 1 d . U . . .
O14_2 O 0.28644(15) 0.28093(16) 0.68587(14) 0.0449(5) Uani 1 1 d . U . . .
N15_2 N 0.14983(17) 0.27944(18) 0.65986(17) 0.0407(6) Uani 1 1 d D U . . .
C16_2 C 0.0950(2) 0.3136(2) 0.7256(2) 0.0458(8) Uani 1 1 d D U . . .
H16_2 H 0.028250 0.318541 0.725738 0.055 Uiso 1 1 calc R . . . .
C17_2 C 0.1112(2) 0.2502(3) 0.7944(2) 0.0518(9) Uani 1 1 d D U . . .
H17A_2 H 0.175266 0.247386 0.798521 0.062 Uiso 1 1 calc R . . . .
H17B_2 H 0.068157 0.272418 0.836225 0.062 Uiso 1 1 calc R . . . .
C18_2 C 0.0974(3) 0.1598(3) 0.7974(3) 0.0571(10) Uani 1 1 d D U . . .
H18A_2 H 0.144235 0.135562 0.758130 0.068 Uiso 1 1 calc R . . . .
H18B_2 H 0.035355 0.163203 0.788863 0.068 Uiso 1 1 calc R . . . .
C19_2 C 0.1052(3) 0.0984(3) 0.8687(3) 0.0710(13) Uani 1 1 d D U . . .
H19A_2 H 0.165239 0.098439 0.879201 0.085 Uiso 1 1 calc R . . . .
H19B_2 H 0.055151 0.120142 0.907582 0.085 Uiso 1 1 calc R . . . .
C20_2 C 0.0986(5) 0.0061(4) 0.8694(4) 0.098(2) Uani 1 1 d D U . . .
H20A_2 H 0.040095 0.006584 0.856314 0.118 Uiso 1 1 calc R . . . .
H20B_2 H 0.150607 -0.016520 0.832132 0.118 Uiso 1 1 calc R . . . .
C21_2 C 0.1014(9) -0.0548(6) 0.9416(6) 0.199(7) Uani 1 1 d D U . . .
H21A_2 H 0.148044 -0.042927 0.962142 0.299 Uiso 1 1 calc GR . . . .
H21B_2 H 0.117672 -0.114788 0.934700 0.299 Uiso 1 1 calc GR . . . .
H21C_2 H 0.040402 -0.045975 0.974559 0.299 Uiso 1 1 calc GR . . . .
C22_2 C 0.1092(2) 0.4057(2) 0.7221(2) 0.0529(9) Uani 1 1 d D U . . .
H22A_2 H 0.073187 0.424810 0.767317 0.063 Uiso 1 1 calc R . . . .
H22B_2 H 0.175581 0.404165 0.718949 0.063 Uiso 1 1 calc R . . . .
C23_2 C 0.0801(3) 0.4714(2) 0.6590(2) 0.0563(10) Uani 1 1 d D U . . .
H23A_2 H 0.107883 0.447856 0.614468 0.068 Uiso 1 1 calc R . . B .
H23B_2 H 0.104815 0.524558 0.653385 0.068 Uiso 1 1 calc R . . B .
C24_2 C -0.0262(5) 0.4949(6) 0.6680(6) 0.056(3) Uani 0.599(12) 1 d D U P C 1
H24A_2 H -0.048239 0.447426 0.657783 0.067 Uiso 0.599(12) 1 calc R . P C 1
H24B_2 H -0.055347 0.499697 0.718736 0.067 Uiso 0.599(12) 1 calc R . P C 1
C25_2 C -0.0580(7) 0.5785(7) 0.6195(8) 0.087(3) Uani 0.599(12) 1 d D U P C 1
H25A_2 H -0.051819 0.627673 0.638297 0.104 Uiso 0.599(12) 1 calc R . P C 1
H25B_2 H -0.016836 0.580520 0.570809 0.104 Uiso 0.599(12) 1 calc R . P C 1
C26_2 C -0.1556(8) 0.5891(8) 0.6137(13) 0.206(12) Uani 0.599(12) 1 d D U P C 1
H26A_2 H -0.172060 0.644162 0.581725 0.309 Uiso 0.599(12) 1 calc R . P C 1
H26B_2 H -0.161995 0.541426 0.594011 0.309 Uiso 0.599(12) 1 calc R . P C 1
H26C_2 H -0.197002 0.588612 0.661547 0.309 Uiso 0.599(12) 1 calc R . P C 1
C24B_2 C -0.0190(10) 0.4773(10) 0.6526(11) 0.060(4) Uani 0.401(12) 1 d D U P C -2
H24C_2 H -0.024022 0.423213 0.640273 0.072 Uiso 0.401(12) 1 calc R . P C -2
H24D_2 H -0.061861 0.482489 0.699821 0.072 Uiso 0.401(12) 1 calc R . P C -2
C25B_2 C -0.0487(14) 0.5525(9) 0.5967(10) 0.081(3) Uani 0.401(12) 1 d D U P C -2
H25C_2 H -0.116641 0.571570 0.610817 0.097 Uiso 0.401(12) 1 calc R . P C -2
H25D_2 H -0.018690 0.601173 0.595064 0.097 Uiso 0.401(12) 1 calc R . P C -2
C26B_2 C -0.0259(14) 0.5327(10) 0.5287(8) 0.102(6) Uani 0.401(12) 1 d D U P C -2
H26D_2 H -0.046623 0.583687 0.494255 0.153 Uiso 0.401(12) 1 calc R . P C -2
H26E_2 H 0.041490 0.514945 0.513977 0.153 Uiso 0.401(12) 1 calc R . P C -2
H26F_2 H -0.056476 0.485337 0.529732 0.153 Uiso 0.401(12) 1 calc R . P C -2
C1_3 C 0.43011(18) 0.41692(18) 0.44943(16) 0.0318(6) Uani 1 1 d . U . . .
C2_3 C 0.50106(18) 0.34817(18) 0.46712(16) 0.0308(6) Uani 1 1 d . U . . .
C3_3 C 0.56179(18) 0.30773(18) 0.41050(16) 0.0322(6) Uani 1 1 d . U . . .
H3_3 H 0.613565 0.265040 0.420696 0.039 Uiso 1 1 calc R . . . .
C4_3 C 0.54759(19) 0.32862(18) 0.34219(17) 0.0341(6) Uani 1 1 d . U . . .
C5_3 C 0.4728(2) 0.3942(2) 0.32484(18) 0.0383(6) Uani 1 1 d . U . . .
C6_3 C 0.4134(2) 0.43902(19) 0.37831(17) 0.0357(6) Uani 1 1 d . U . . .
C7_3 C 0.3405(2) 0.5062(2) 0.35940(19) 0.0444(7) Uani 1 1 d . U . . .
C8_3 C 0.3295(3) 0.5261(3) 0.2891(2) 0.0668(13) Uani 1 1 d . U . . .
H8_3 H 0.280666 0.570898 0.276285 0.080 Uiso 1 1 calc R . . . .
C9_3 C 0.3883(4) 0.4821(4) 0.2372(2) 0.0738(15) Uani 1 1 d . U . . .
H9_3 H 0.379161 0.496942 0.189446 0.089 Uiso 1 1 calc R . . . .
C10_3 C 0.4601(3) 0.4168(3) 0.2542(2) 0.0523(9) Uani 1 1 d . U . . .
C11_3 C 0.5267(3) 0.3756(3) 0.1965(2) 0.0570(10) Uani 1 1 d . U . . .
O12_3 O 0.5183(3) 0.3983(3) 0.13452(17) 0.0841(12) Uani 1 1 d . U . . .
C13_3 C 0.6115(2) 0.2828(2) 0.28617(18) 0.0386(7) Uani 1 1 d . U . . .
O14_3 O 0.67299(15) 0.22294(15) 0.30067(13) 0.0442(5) Uani 1 1 d . U . . .
N15_3 N 0.5979(2) 0.31056(18) 0.21607(16) 0.0433(6) Uani 1 1 d D U . . .
C16_3 C 0.6643(3) 0.2697(2) 0.1568(2) 0.0497(8) Uani 1 1 d D U . . .
H16_3 H 0.646293 0.303162 0.111151 0.060 Uiso 1 1 calc R . . . .
C17_3 C 0.6521(3) 0.1778(3) 0.1631(3) 0.0600(10) Uani 1 1 d D U . . .
H17A_3 H 0.663633 0.143394 0.210005 0.072 Uiso 1 1 calc R . . . .
H17B_3 H 0.699496 0.152336 0.124733 0.072 Uiso 1 1 calc R . . . .
C18_3 C 0.5566(3) 0.1700(3) 0.1575(2) 0.0610(10) Uani 1 1 d D U . . .
H18A_3 H 0.545379 0.110722 0.180679 0.073 Uiso 1 1 calc R . . D .
H18B_3 H 0.508948 0.210659 0.184423 0.073 Uiso 1 1 calc R . . D .
C19_3 C 0.545(2) 0.189(3) 0.0806(10) 0.091(6) Uani 0.301(17) 1 d D U P E 1
H19A_3 H 0.591819 0.148148 0.053177 0.109 Uiso 0.301(17) 1 calc R . P E 1
H19B_3 H 0.555033 0.248414 0.056996 0.109 Uiso 0.301(17) 1 calc R . P E 1
C20_3 C 0.447(3) 0.179(3) 0.081(3) 0.145(7) Uani 0.301(17) 1 d D U P E 1
H20A_3 H 0.451990 0.126098 0.063218 0.174 Uiso 0.301(17) 1 calc R . P E 1
H20B_3 H 0.411273 0.170757 0.131864 0.174 Uiso 0.301(17) 1 calc R . P E 1
C21_3 C 0.396(3) 0.253(2) 0.038(3) 0.197(13) Uani 0.301(17) 1 d D U P E 1
H21A_3 H 0.334157 0.241350 0.041499 0.295 Uiso 0.301(17) 1 calc R . P E 1
H21B_3 H 0.389035 0.305685 0.056316 0.295 Uiso 0.301(17) 1 calc R . P E 1
H21C_3 H 0.429836 0.260934 -0.012472 0.295 Uiso 0.301(17) 1 calc R . P E 1
C19B_3 C 0.5314(10) 0.2132(9) 0.0872(6) 0.089(4) Uani 0.699(17) 1 d D U P E 2
H19C_3 H 0.579043 0.189470 0.047994 0.107 Uiso 0.699(17) 1 calc R . P E 2
H19D_3 H 0.532116 0.275763 0.078979 0.107 Uiso 0.699(17) 1 calc R . P E 2
C20B_3 C 0.4374(14) 0.2014(12) 0.0836(12) 0.144(5) Uani 0.699(17) 1 d D U P E 2
H20C_3 H 0.432739 0.139645 0.101556 0.173 Uiso 0.699(17) 1 calc R . P E 2
H20D_3 H 0.433464 0.215888 0.032431 0.173 Uiso 0.699(17) 1 calc R . P E 2
C21B_3 C 0.3578(10) 0.2531(10) 0.1241(14) 0.194(9) Uani 0.699(17) 1 d D U P E 2
H21D_3 H 0.300262 0.241019 0.118469 0.290 Uiso 0.699(17) 1 calc R . P E 2
H21E_3 H 0.359461 0.238193 0.175238 0.290 Uiso 0.699(17) 1 calc R . P E 2
H21F_3 H 0.360189 0.314633 0.105934 0.290 Uiso 0.699(17) 1 calc R . P E 2
C22_3 C 0.7637(3) 0.2800(3) 0.1489(2) 0.0576(10) Uani 1 1 d D U . . .
H22A_3 H 0.762797 0.331365 0.167990 0.069 Uiso 1 1 calc R . . . .
H22B_3 H 0.795278 0.228734 0.178088 0.069 Uiso 1 1 calc R . . . .
C23_3 C 0.8183(3) 0.2903(4) 0.0715(3) 0.0738(13) Uani 1 1 d D U . . .
H23A_3 H 0.788891 0.343834 0.043140 0.089 Uiso 1 1 calc R . . . .
H23B_3 H 0.815146 0.241026 0.051485 0.089 Uiso 1 1 calc R . . . .
C24_3 C 0.9184(4) 0.2946(5) 0.0629(3) 0.0815(16) Uani 1 1 d D U . . .
H24A_3 H 0.921383 0.346679 0.079284 0.098 Uiso 1 1 calc R . . . .
H24B_3 H 0.946142 0.243478 0.094741 0.098 Uiso 1 1 calc R . . . .
C25_3 C 0.9760(5) 0.2974(8) -0.0130(4) 0.138(4) Uani 1 1 d D U . . .
H25A_3 H 0.951212 0.350427 -0.044549 0.166 Uiso 1 1 calc R . . . .
H25B_3 H 0.970680 0.247018 -0.030663 0.166 Uiso 1 1 calc R . . . .
C26_3 C 1.0758(7) 0.2962(14) -0.0179(6) 0.244(10) Uani 1 1 d D U . . .
H26A_3 H 1.083141 0.352418 -0.012202 0.366 Uiso 1 1 calc GR . . . .
H26B_3 H 1.112536 0.284793 -0.064982 0.366 Uiso 1 1 calc GR . . . .
H26C_3 H 1.097212 0.250788 0.020237 0.366 Uiso 1 1 calc GR . . . .
C1_4 C 0.37688(18) 0.46834(18) 0.50135(16) 0.0315(6) Uani 1 1 d . U . . .
C2_4 C 0.39867(18) 0.45351(18) 0.56882(17) 0.0325(6) Uani 1 1 d . U . . .
C3_4 C 0.34685(19) 0.50812(19) 0.61792(17) 0.0349(6) Uani 1 1 d . U . . .
H3_4 H 0.361204 0.498769 0.663619 0.042 Uiso 1 1 calc R . . . .
C4_4 C 0.27694(19) 0.57368(19) 0.60088(17) 0.0344(6) Uani 1 1 d . U . . .
C5_4 C 0.25439(18) 0.59018(19) 0.53299(17) 0.0334(6) Uani 1 1 d . U . . .
C6_4 C 0.30454(18) 0.53754(19) 0.48222(17) 0.0338(6) Uani 1 1 d . U . . .
C7_4 C 0.2829(2) 0.5559(2) 0.41356(19) 0.0398(7) Uani 1 1 d . U . . .
C8_4 C 0.2092(2) 0.6224(2) 0.3996(2) 0.0439(7) Uani 1 1 d . U . . .
H8_4 H 0.192600 0.633665 0.354507 0.053 Uiso 1 1 calc R . . . .
C9_4 C 0.1597(2) 0.6726(2) 0.45047(19) 0.0408(7) Uani 1 1 d . U . . .
H9_4 H 0.109969 0.717539 0.439690 0.049 Uiso 1 1 calc R . . . .
C10_4 C 0.18212(19) 0.65760(19) 0.51649(18) 0.0358(6) Uani 1 1 d . U . . .
C11_4 C 0.1294(2) 0.7119(2) 0.56975(19) 0.0382(7) Uani 1 1 d . U . . .
O12_4 O 0.06415(15) 0.76926(16) 0.55721(16) 0.0485(6) Uani 1 1 d . U . . .
C13_4 C 0.2250(2) 0.62790(19) 0.65512(18) 0.0370(7) Uani 1 1 d . U . . .
O14_4 O 0.24210(17) 0.61373(16) 0.71438(13) 0.0456(5) Uani 1 1 d . U . . .
N15_4 N 0.15612(19) 0.69626(18) 0.63438(16) 0.0413(6) Uani 1 1 d D U . . .
C16_4 C 0.1099(3) 0.7568(3) 0.6850(2) 0.0565(9) Uani 1 1 d D U . . .
H16_4 H 0.147403 0.743411 0.722219 0.068 Uiso 1 1 calc R . . . .
C17_4 C 0.1110(3) 0.8530(3) 0.6485(2) 0.0569(10) Uani 1 1 d D U . . .
H17A_4 H 0.167157 0.856250 0.608872 0.068 Uiso 1 1 calc R . . . .
H17B_4 H 0.056342 0.875498 0.626853 0.068 Uiso 1 1 calc R . . . .
C18_4 C 0.1101(3) 0.9098(3) 0.6974(3) 0.0645(11) Uani 1 1 d D U . . .
H18A_4 H 0.172915 0.900005 0.706666 0.077 Uiso 1 1 calc R . . . .
H18B_4 H 0.066917 0.893259 0.744072 0.077 Uiso 1 1 calc R . . . .
C19_4 C 0.0813(3) 1.0056(3) 0.6681(3) 0.0681(12) Uani 1 1 d D U . . .
H19A_4 H 0.089036 1.037754 0.702226 0.082 Uiso 1 1 calc R . . F .
H19B_4 H 0.126477 1.020790 0.622278 0.082 Uiso 1 1 calc R . . F .
C20_4 C -0.0165(4) 1.0415(4) 0.6535(4) 0.0597(15) Uani 0.668(8) 1 d D U P G 1
H20A_4 H -0.021231 1.103448 0.630474 0.072 Uiso 0.668(8) 1 calc R . P G 1
H20B_4 H -0.027471 1.010102 0.620185 0.072 Uiso 0.668(8) 1 calc R . P G 1
C21_4 C -0.0895(4) 1.0309(5) 0.7238(4) 0.072(2) Uani 0.668(8) 1 d D U P G 1
H21A_4 H -0.151316 1.053848 0.714066 0.107 Uiso 0.668(8) 1 calc R . P G 1
H21B_4 H -0.085126 0.969474 0.746209 0.107 Uiso 0.668(8) 1 calc R . P G 1
H21C_4 H -0.078898 1.062635 0.756477 0.107 Uiso 0.668(8) 1 calc R . P G 1
C20B_4 C -0.0239(8) 1.0122(8) 0.6899(9) 0.0597(15) Uani 0.332(8) 1 d D U P G 2
H20C_4 H -0.043302 0.972399 0.668119 0.072 Uiso 0.332(8) 1 calc R . P G 2
H20D_4 H -0.044830 0.996870 0.742896 0.072 Uiso 0.332(8) 1 calc R . P G 2
C21B_4 C -0.0654(12) 1.1058(9) 0.6622(13) 0.093(6) Uani 0.332(8) 1 d D U P G 2
H21D_4 H -0.133261 1.113107 0.675057 0.140 Uiso 0.332(8) 1 calc R . P G 2
H21E_4 H -0.045562 1.144335 0.684178 0.140 Uiso 0.332(8) 1 calc R . P G 2
H21F_4 H -0.044042 1.119984 0.609766 0.140 Uiso 0.332(8) 1 calc R . P G 2
C22_4 C 0.0150(4) 0.7400(3) 0.7243(3) 0.0727(13) Uani 1 1 d D U . . .
H22A_4 H -0.021179 0.740714 0.689168 0.087 Uiso 1 1 calc R . . H .
H22B_4 H -0.017364 0.786449 0.751568 0.087 Uiso 1 1 calc R . . H .
C23_4 C 0.0202(6) 0.6527(5) 0.7761(5) 0.074(3) Uani 0.733(8) 1 d D U P I 1
H23A_4 H 0.063331 0.649160 0.806868 0.088 Uiso 0.733(8) 1 calc R . P I 1
H23B_4 H 0.045083 0.605880 0.748208 0.088 Uiso 0.733(8) 1 calc R . P I 1
C24_4 C -0.0766(6) 0.6396(5) 0.8245(5) 0.086(3) Uani 0.733(8) 1 d D U P I 1
H24A_4 H -0.101172 0.687361 0.851499 0.103 Uiso 0.733(8) 1 calc R . P I 1
H24B_4 H -0.119189 0.643829 0.793157 0.103 Uiso 0.733(8) 1 calc R . P I 1
C25_4 C -0.0775(8) 0.5519(6) 0.8795(6) 0.114(3) Uani 0.733(8) 1 d D U P I 1
H25A_4 H -0.032905 0.546094 0.909559 0.137 Uiso 0.733(8) 1 calc R . P I 1
H25B_4 H -0.056472 0.503918 0.852683 0.137 Uiso 0.733(8) 1 calc R . P I 1
C26_4 C -0.1707(9) 0.5435(10) 0.9275(8) 0.169(6) Uani 0.733(8) 1 d D U P I 1
H26A_4 H -0.166889 0.487404 0.960621 0.254 Uiso 0.733(8) 1 calc R . P I 1
H26B_4 H -0.191468 0.589957 0.955146 0.254 Uiso 0.733(8) 1 calc R . P I 1
H26C_4 H -0.215051 0.547752 0.898230 0.254 Uiso 0.733(8) 1 calc R . P I 1
C23B_4 C -0.0083(14) 0.6542(13) 0.7606(14) 0.071(5) Uani 0.267(8) 1 d D U P I 2
H23C_4 H 0.021087 0.631145 0.802262 0.085 Uiso 0.267(8) 1 calc R . P I 2
H23D_4 H 0.015798 0.613610 0.726829 0.085 Uiso 0.267(8) 1 calc R . P I 2
C24B_4 C -0.1154(13) 0.6617(13) 0.7869(10) 0.072(5) Uani 0.267(8) 1 d D U P I 2
H24C_4 H -0.140083 0.709199 0.814060 0.086 Uiso 0.267(8) 1 calc R . P I 2
H24D_4 H -0.143386 0.676676 0.744465 0.086 Uiso 0.267(8) 1 calc R . P I 2
C25B_4 C -0.1441(19) 0.5779(16) 0.8349(15) 0.114(3) Uani 0.267(8) 1 d D U P I 2
H25C_4 H -0.131077 0.567967 0.883219 0.137 Uiso 0.267(8) 1 calc R . P I 2
H25D_4 H -0.113607 0.526996 0.812534 0.137 Uiso 0.267(8) 1 calc R . P I 2
C26B_4 C -0.2477(19) 0.600(3) 0.838(2) 0.169(6) Uani 0.267(8) 1 d D U P I 2
H26D_4 H -0.277122 0.551098 0.867487 0.254 Uiso 0.267(8) 1 calc R . P I 2
H26E_4 H -0.275028 0.651375 0.858881 0.254 Uiso 0.267(8) 1 calc R . P I 2
H26F_4 H -0.257750 0.610851 0.788965 0.254 Uiso 0.267(8) 1 calc R . P I 2
C1_5 C 0.54705(19) 0.14060(18) 0.49898(17) 0.0341(6) Uani 1 1 d . U . . .
C2_5 C 0.60177(19) 0.16886(19) 0.53590(17) 0.0358(6) Uani 1 1 d . U . . .
C3_5 C 0.57624(19) 0.24688(19) 0.56516(17) 0.0347(6) Uani 1 1 d . U . . .
C4_5 C 0.51479(18) 0.32461(18) 0.53971(16) 0.0312(6) Uani 1 1 d . U . . .
C5_5 C 0.47095(18) 0.38302(19) 0.58720(17) 0.0332(6) Uani 1 1 d . U . . .
C6_5 C 0.5013(2) 0.3728(2) 0.65152(19) 0.0419(7) Uani 1 1 d . U . . .
H6_5 H 0.469838 0.409592 0.684803 0.050 Uiso 1 1 calc R . . . .
C7_5 C 0.5748(2) 0.3111(2) 0.6659(2) 0.0439(7) Uani 1 1 d . U . . .
H7_5 H 0.599752 0.310498 0.705363 0.053 Uiso 1 1 calc R . . . .
C8_5 C 0.6148(2) 0.2475(2) 0.62263(19) 0.0405(7) Uani 1 1 d . U . . .
C9_5 C 0.6944(2) 0.1854(2) 0.6370(2) 0.0467(8) Uani 1 1 d . U . . .
H9_5 H 0.719631 0.185505 0.676210 0.056 Uiso 1 1 calc R . . . .
C10_5 C 0.7339(2) 0.1262(2) 0.5945(2) 0.0456(8) Uani 1 1 d . U . . .
H10_5 H 0.792585 0.091538 0.598481 0.055 Uiso 1 1 calc R . . . .
C11_5 C 0.6883(2) 0.1157(2) 0.54404(19) 0.0409(7) Uani 1 1 d . U . . .
C12_5 C 0.7285(2) 0.0521(2) 0.5011(2) 0.0433(8) Uani 1 1 d . U . . .
H12_5 H 0.787010 0.017318 0.505670 0.052 Uiso 1 1 calc R . . . .
C13_5 C 0.6848(2) 0.0402(2) 0.4535(2) 0.0417(7) Uani 1 1 d . U . . .
H13_5 H 0.716565 0.002896 0.420677 0.050 Uiso 1 1 calc R . . . .
C14_5 C 0.59216(19) 0.08279(18) 0.45217(18) 0.0356(6) Uani 1 1 d . U . . .
C1_6 C 0.6245(8) 0.4464(7) -0.0394(4) 0.182(6) Uani 1 1 d . U . . .
H1A_6 H 0.575560 0.434193 -0.057078 0.274 Uiso 1 1 calc GR . . . .
H1B_6 H 0.612646 0.507967 -0.037459 0.274 Uiso 1 1 calc GR . . . .
H1C_6 H 0.625241 0.411694 0.008955 0.274 Uiso 1 1 calc GR . . . .
O2_6 O 0.7165(5) 0.4243(4) -0.0892(3) 0.1218(19) Uani 1 1 d . U . . .
C3_6 C 0.7255(4) 0.3540(4) -0.1186(3) 0.0751(14) Uani 1 1 d . U . . .
C4_6 C 0.6544(4) 0.3079(5) -0.1054(3) 0.091(2) Uani 1 1 d . U . . .
H4_6 H 0.596355 0.323175 -0.073818 0.109 Uiso 1 1 calc R . . . .
C5_6 C 0.6704(5) 0.2399(5) -0.1391(4) 0.098(2) Uani 1 1 d . U . . .
H5_6 H 0.622436 0.207784 -0.130824 0.117 Uiso 1 1 calc R . . . .
C6_6 C 0.7526(6) 0.2171(4) -0.1841(4) 0.0951(19) Uani 1 1 d . U . . .
H6_6 H 0.761797 0.169182 -0.206565 0.114 Uiso 1 1 calc R . . . .
C7_6 C 0.8222(4) 0.2627(4) -0.1973(3) 0.0790(15) Uani 1 1 d . U . . .
H7_6 H 0.879647 0.246928 -0.229247 0.095 Uiso 1 1 calc R . . . .
C8_6 C 0.8092(3) 0.3309(4) -0.1644(3) 0.0734(14) Uani 1 1 d . U . . .
H8_6 H 0.857876 0.362331 -0.173123 0.088 Uiso 1 1 calc R . . . .

loop_
_atom_site_aniso_label
_atom_site_aniso_U_11
_atom_site_aniso_U_22
_atom_site_aniso_U_33
_atom_site_aniso_U_23
_atom_site_aniso_U_13
_atom_site_aniso_U_12
C1_1 0.0298(14) 0.0224(12) 0.0443(16) 0.0019(11) -0.0004(11) -0.0075(10)
C2_1 0.0284(13) 0.0222(12) 0.0470(17) 0.0022(11) 0.0037(12) -0.0064(10)
C3_1 0.0334(14) 0.0257(13) 0.0504(18) -0.0001(12) 0.0042(13) -0.0085(11)
C4_1 0.0393(16) 0.0271(14) 0.0499(18) -0.0037(13) 0.0092(13) -0.0098(12)
C5_1 0.0393(16) 0.0327(15) 0.0452(17) -0.0031(13) 0.0042(13) -0.0142(12)
C6_1 0.0321(14) 0.0271(13) 0.0446(16) -0.0027(12) 0.0017(12) -0.0089(11)
C7_1 0.0360(15) 0.0321(14) 0.0469(17) -0.0016(13) -0.0053(13) -0.0078(12)
C8_1 0.0397(17) 0.0455(18) 0.0510(19) -0.0062(15) -0.0071(14) -0.0090(14)
C9_1 0.0490(19) 0.058(2) 0.0468(19) -0.0097(16) -0.0063(15) -0.0149(16)
C10_1 0.0463(18) 0.0434(17) 0.0453(18) -0.0065(14) 0.0030(14) -0.0149(14)
C11_1 0.058(2) 0.056(2) 0.0464(19) -0.0154(17) 0.0033(16) -0.0196(17)
O12_1 0.070(2) 0.099(3) 0.0642(19) -0.0401(19) -0.0043(16) -0.0106(18)
C13_1 0.0502(19) 0.0344(16) 0.053(2) -0.0090(14) 0.0080(15) -0.0149(14)
O14_1 0.0435(14) 0.0499(15) 0.0704(18) -0.0192(13) 0.0118(12) -0.0055(11)
N15_1 0.0522(17) 0.0440(16) 0.0600(19) -0.0173(14) 0.0151(14) -0.0191(13)
C16_1 0.061(7) 0.063(4) 0.061(4) -0.024(4) 0.022(4) -0.020(4)
C17_1 0.113(8) 0.075(6) 0.060(4) -0.006(4) 0.020(5) -0.011(5)
C18_1 0.163(11) 0.062(6) 0.104(9) -0.003(6) 0.028(9) -0.013(7)
C19_1 0.181(12) 0.095(9) 0.212(15) -0.065(10) 0.038(12) -0.052(8)
C20_1 0.134(9) 0.139(9) 0.111(7) -0.029(7) 0.009(7) -0.040(8)
C21_1 0.094(8) 0.144(11) 0.084(6) 0.028(6) -0.034(6) -0.069(7)
C22_1 0.066(6) 0.056(4) 0.050(5) -0.020(4) -0.009(4) 0.004(4)
C23_1 0.095(6) 0.066(4) 0.056(9) -0.027(4) -0.001(6) -0.017(5)
C24_1 0.166(12) 0.064(5) 0.057(6) -0.024(5) 0.000(7) 0.028(7)
C25_1 0.145(11) 0.091(6) 0.100(11) -0.059(7) 0.019(8) -0.033(7)
C26_1 0.135(10) 0.073(8) 0.104(11) -0.031(7) 0.021(8) -0.026(8)
C16B_1 0.048(5) 0.058(4) 0.056(4) -0.021(3) 0.011(3) -0.023(3)
C17B_1 0.068(5) 0.094(6) 0.039(3) -0.012(4) -0.002(3) -0.025(4)
C18B_1 0.057(5) 0.109(7) 0.052(4) -0.025(4) 0.004(3) -0.030(5)
C19B_1 0.099(7) 0.101(7) 0.079(6) -0.026(5) -0.016(5) -0.029(6)
C20B_1 0.139(11) 0.196(14) 0.164(13) 0.024(12) 0.038(10) -0.018(10)
C21B_1 0.135(14) 0.211(18) 0.102(12) -0.037(13) 0.044(11) -0.007(13)
C22B_1 0.057(5) 0.072(5) 0.063(6) -0.036(4) 0.010(4) -0.031(4)
C23B_1 0.087(6) 0.067(4) 0.049(8) -0.021(4) -0.013(5) -0.024(4)
C24B_1 0.137(10) 0.087(6) 0.090(8) -0.048(6) 0.015(7) -0.046(6)
C25B_1 0.163(12) 0.090(6) 0.119(12) -0.046(8) -0.005(9) -0.037(7)
C26B_1 0.198(17) 0.124(12) 0.141(15) -0.054(12) 0.010(11) 0.011(12)
C1_2 0.0237(12) 0.0201(11) 0.0448(16) 0.0014(10) 0.0004(11) -0.0046(9)
C2_2 0.0225(12) 0.0216(12) 0.0450(16) 0.0037(11) 0.0000(11) -0.0071(9)
C3_2 0.0240(13) 0.0259(13) 0.0451(16) 0.0022(11) -0.0013(11) -0.0079(10)
C4_2 0.0227(12) 0.0246(12) 0.0468(16) 0.0005(11) 0.0009(11) -0.0064(10)
C5_2 0.0254(13) 0.0270(13) 0.0507(18) -0.0042(12) -0.0022(12) -0.0046(10)
C6_2 0.0262(13) 0.0241(12) 0.0477(17) -0.0003(11) -0.0043(11) -0.0057(10)
C7_2 0.0303(14) 0.0304(14) 0.0528(18) -0.0052(13) -0.0069(13) -0.0024(11)
C8_2 0.0312(15) 0.0478(18) 0.062(2) -0.0154(16) -0.0121(14) 0.0014(13)
C9_2 0.0249(14) 0.057(2) 0.073(2) -0.0236(18) -0.0094(15) 0.0045(13)
C10_2 0.0246(14) 0.0421(17) 0.061(2) -0.0146(15) -0.0045(13) -0.0040(12)
C11_2 0.0262(14) 0.0444(18) 0.069(2) -0.0183(16) -0.0056(14) -0.0010(12)
O12_2 0.0250(11) 0.085(2) 0.086(2) -0.0438(18) -0.0051(12) 0.0019(12)
C13_2 0.0267(13) 0.0295(14) 0.0512(18) -0.0047(12) -0.0007(12) -0.0077(11)
O14_2 0.0310(11) 0.0489(13) 0.0552(14) -0.0152(11) -0.0014(10) -0.0122(9)
N15_2 0.0247(12) 0.0383(13) 0.0569(17) -0.0141(12) -0.0002(11) -0.0072(10)
C16_2 0.0286(14) 0.0427(17) 0.062(2) -0.0196(15) 0.0044(14) -0.0065(12)
C17_2 0.0382(17) 0.054(2) 0.061(2) -0.0198(17) 0.0058(15) -0.0145(15)
C18_2 0.0397(18) 0.052(2) 0.080(3) -0.0140(19) -0.0128(17) -0.0094(15)
C19_2 0.065(3) 0.060(3) 0.069(3) -0.011(2) 0.018(2) -0.015(2)
C20_2 0.083(4) 0.054(3) 0.133(6) -0.001(3) -0.005(4) -0.008(3)
C21_2 0.255(14) 0.093(6) 0.172(10) -0.015(6) 0.091(10) -0.055(8)
C22_2 0.0355(16) 0.0451(19) 0.077(3) -0.0238(18) 0.0026(16) -0.0102(14)
C23_2 0.0420(18) 0.0423(18) 0.079(3) -0.0161(18) 0.0060(17) -0.0162(15)
C24_2 0.044(3) 0.028(5) 0.093(6) -0.015(4) -0.002(3) -0.013(3)
C25_2 0.069(5) 0.040(5) 0.140(9) 0.007(5) -0.022(6) -0.017(4)
C26_2 0.103(9) 0.076(7) 0.42(3) 0.100(12) -0.135(14) -0.059(7)
C24B_2 0.060(5) 0.022(6) 0.106(8) -0.016(6) -0.024(6) -0.011(4)
C25B_2 0.103(7) 0.034(6) 0.119(8) -0.017(5) -0.046(7) -0.013(6)
C26B_2 0.152(17) 0.071(9) 0.092(8) 0.002(6) -0.027(9) -0.057(10)
C1_3 0.0223(12) 0.0297(13) 0.0387(15) -0.0015(11) -0.0026(10) -0.0058(10)
C2_3 0.0209(11) 0.0263(12) 0.0406(15) 0.0018(11) -0.0034(10) -0.0085(10)
C3_3 0.0222(12) 0.0247(12) 0.0429(16) 0.0023(11) -0.0023(11) -0.0064(10)
C4_3 0.0255(13) 0.0279(13) 0.0426(16) -0.0020(11) -0.0017(11) -0.0048(10)
C5_3 0.0330(14) 0.0333(14) 0.0419(16) -0.0036(12) -0.0076(12) 0.0020(12)
C6_3 0.0281(13) 0.0324(14) 0.0415(16) -0.0052(12) -0.0056(11) 0.0000(11)
C7_3 0.0354(15) 0.0467(18) 0.0449(18) -0.0107(14) -0.0107(13) 0.0086(13)
C8_3 0.062(2) 0.073(3) 0.053(2) -0.023(2) -0.0261(19) 0.036(2)
C9_3 0.080(3) 0.080(3) 0.050(2) -0.025(2) -0.028(2) 0.037(3)
C10_3 0.053(2) 0.050(2) 0.0444(19) -0.0147(15) -0.0129(16) 0.0172(16)
C11_3 0.064(2) 0.054(2) 0.046(2) -0.0134(17) -0.0179(17) 0.0144(18)
O12_3 0.104(3) 0.081(2) 0.0477(16) -0.0239(16) -0.0258(17) 0.043(2)
C13_3 0.0328(14) 0.0312(14) 0.0434(16) -0.0002(12) -0.0016(12) -0.0054(11)
O14_3 0.0349(11) 0.0349(11) 0.0484(13) -0.0005(9) 0.0008(9) 0.0013(9)
N15_3 0.0401(14) 0.0369(14) 0.0427(15) -0.0074(11) -0.0021(11) 0.0038(11)
C16_3 0.0497(19) 0.0450(18) 0.0431(18) -0.0103(15) 0.0014(15) 0.0013(15)
C17_3 0.063(2) 0.044(2) 0.062(2) -0.0120(17) -0.0018(19) -0.0020(17)
C18_3 0.070(3) 0.046(2) 0.060(2) 0.0003(17) -0.0022(19) -0.0213(18)
C19_3 0.138(9) 0.064(14) 0.082(6) 0.008(7) -0.038(7) -0.052(9)
C20_3 0.183(10) 0.080(13) 0.205(13) 0.036(11) -0.117(10) -0.070(10)
C21_3 0.140(16) 0.114(15) 0.32(3) 0.064(18) -0.105(17) -0.043(13)
C19B_3 0.124(7) 0.060(8) 0.090(5) 0.015(4) -0.038(5) -0.045(6)
C20B_3 0.186(9) 0.080(10) 0.204(11) 0.033(8) -0.120(9) -0.073(8)
C21B_3 0.112(8) 0.115(9) 0.34(2) 0.061(12) -0.108(11) -0.036(7)
C22_3 0.054(2) 0.054(2) 0.055(2) -0.0130(17) 0.0056(17) -0.0090(17)
C23_3 0.055(2) 0.102(4) 0.054(2) -0.013(2) 0.0044(19) -0.015(2)
C24_3 0.066(3) 0.113(4) 0.062(3) -0.033(3) 0.015(2) -0.027(3)
C25_3 0.075(4) 0.275(13) 0.069(4) -0.062(6) 0.031(3) -0.066(6)
C26_3 0.136(8) 0.53(3) 0.129(8) -0.157(13) 0.056(7) -0.179(14)
C1_4 0.0203(12) 0.0279(13) 0.0428(15) -0.0014(11) -0.0034(10) -0.0081(10)
C2_4 0.0222(12) 0.0305(13) 0.0411(15) -0.0005(11) -0.0018(11) -0.0107(10)
C3_4 0.0260(13) 0.0327(14) 0.0427(16) -0.0026(12) -0.0023(11) -0.0104(11)
C4_4 0.0260(13) 0.0318(14) 0.0424(16) -0.0037(12) -0.0002(11) -0.0118(11)
C5_4 0.0219(12) 0.0313(14) 0.0444(16) -0.0055(12) -0.0006(11) -0.0100(10)
C6_4 0.0211(12) 0.0335(14) 0.0432(16) -0.0047(12) -0.0037(11) -0.0050(10)
C7_4 0.0290(14) 0.0384(16) 0.0480(18) -0.0083(13) -0.0087(12) 0.0014(12)
C8_4 0.0299(14) 0.0471(18) 0.0512(19) -0.0122(15) -0.0109(13) 0.0048(13)
C9_4 0.0231(13) 0.0414(16) 0.0528(19) -0.0098(14) -0.0059(12) 0.0014(11)
C10_4 0.0217(12) 0.0330(14) 0.0496(17) -0.0084(12) -0.0024(11) -0.0054(10)
C11_4 0.0250(13) 0.0367(15) 0.0542(19) -0.0131(13) -0.0049(12) -0.0081(11)
O12_4 0.0279(10) 0.0448(13) 0.0758(17) -0.0244(12) -0.0148(10) 0.0046(9)
C13_4 0.0303(14) 0.0295(14) 0.0490(18) -0.0066(12) -0.0019(12) -0.0106(11)
O14_4 0.0478(13) 0.0424(12) 0.0441(13) -0.0092(10) -0.0049(10) -0.0092(10)
N15_4 0.0372(13) 0.0349(13) 0.0515(16) -0.0138(12) -0.0056(11) -0.0055(10)
C16_4 0.062(2) 0.047(2) 0.060(2) -0.0240(18) -0.0073(18) -0.0013(17)
C17_4 0.0425(18) 0.056(2) 0.068(3) -0.0133(19) -0.0001(17) -0.0129(16)
C18_4 0.048(2) 0.063(3) 0.079(3) -0.019(2) -0.004(2) -0.0100(18)
C19_4 0.048(2) 0.060(2) 0.096(4) -0.034(2) -0.006(2) -0.0023(18)
C20_4 0.053(3) 0.042(3) 0.079(5) -0.008(3) -0.015(3) -0.004(2)
C21_4 0.043(3) 0.077(5) 0.089(5) -0.019(4) -0.009(3) -0.004(3)
C20B_4 0.053(3) 0.042(3) 0.079(5) -0.008(3) -0.015(3) -0.004(2)
C21B_4 0.077(10) 0.054(7) 0.155(19) -0.029(9) -0.060(11) 0.025(7)
C22_4 0.074(3) 0.060(2) 0.082(3) -0.031(2) 0.011(2) -0.023(2)
C23_4 0.085(5) 0.062(3) 0.065(5) -0.024(3) 0.015(4) -0.022(4)
C24_4 0.083(5) 0.085(5) 0.072(5) -0.021(4) 0.019(4) -0.016(4)
C25_4 0.136(8) 0.093(5) 0.094(6) -0.016(4) 0.031(5) -0.054(6)
C26_4 0.150(8) 0.165(13) 0.148(11) -0.011(9) 0.055(8) -0.068(9)
C23B_4 0.081(8) 0.072(6) 0.064(9) -0.028(6) 0.008(8) -0.036(6)
C24B_4 0.074(9) 0.087(11) 0.048(9) -0.006(8) 0.004(8) -0.030(8)
C25B_4 0.136(8) 0.093(5) 0.094(6) -0.016(4) 0.031(5) -0.054(6)
C26B_4 0.150(8) 0.165(13) 0.148(11) -0.011(9) 0.055(8) -0.068(9)
C1_5 0.0254(13) 0.0240(12) 0.0430(16) 0.0052(11) -0.0017(11) -0.0050(10)
C2_5 0.0254(13) 0.0295(13) 0.0428(16) 0.0067(12) -0.0030(11) -0.0062(11)
C3_5 0.0227(12) 0.0290(13) 0.0440(16) 0.0035(11) -0.0023(11) -0.0057(10)
C4_5 0.0218(12) 0.0289(13) 0.0394(15) 0.0014(11) -0.0049(10) -0.0087(10)
C5_5 0.0229(12) 0.0319(13) 0.0413(15) 0.0000(11) -0.0055(11) -0.0078(10)
C6_5 0.0348(15) 0.0420(17) 0.0459(17) -0.0066(13) -0.0084(13) -0.0042(13)
C7_5 0.0374(16) 0.0456(17) 0.0468(18) -0.0044(14) -0.0145(13) -0.0024(13)
C8_5 0.0294(14) 0.0404(16) 0.0465(17) 0.0026(13) -0.0107(12) -0.0059(12)
C9_5 0.0327(15) 0.0439(18) 0.056(2) 0.0027(15) -0.0138(14) -0.0008(13)
C10_5 0.0279(14) 0.0430(17) 0.057(2) 0.0077(15) -0.0128(13) -0.0044(12)
C11_5 0.0276(14) 0.0329(15) 0.0493(18) 0.0074(13) -0.0027(12) -0.0037(11)
C12_5 0.0275(14) 0.0335(15) 0.0558(19) 0.0058(13) -0.0052(13) -0.0008(11)
C13_5 0.0295(14) 0.0269(13) 0.0550(19) 0.0021(13) 0.0005(13) -0.0012(11)
C14_5 0.0256(13) 0.0243(12) 0.0469(17) 0.0035(11) -0.0003(11) -0.0052(10)
C1_6 0.232(11) 0.173(9) 0.053(3) -0.020(4) -0.006(5) 0.105(9)
O2_6 0.169(5) 0.099(3) 0.080(3) -0.016(3) -0.032(3) 0.013(3)
C3_6 0.100(4) 0.069(3) 0.050(2) -0.005(2) -0.029(2) 0.005(3)
C4_6 0.058(3) 0.125(5) 0.058(3) 0.024(3) -0.006(2) -0.008(3)
C5_6 0.089(4) 0.107(5) 0.107(5) 0.010(4) -0.043(4) -0.047(4)
C6_6 0.132(6) 0.079(4) 0.082(4) -0.009(3) -0.052(4) -0.006(4)
C7_6 0.063(3) 0.089(4) 0.065(3) -0.001(3) -0.015(2) 0.010(3)
C8_6 0.059(3) 0.080(3) 0.079(3) 0.012(3) -0.029(2) -0.022(2)

loop_
_atom_type_symbol
_atom_type_description
_atom_type_scat_dispersion_real
_atom_type_scat_dispersion_imag
_atom_type_scat_source
C C 0.0181 0.0091 'International Tables Vol C Tables 4.2.6.8 and 6.1.1.4'
H H 0.0000 0.0000 'International Tables Vol C Tables 4.2.6.8 and 6.1.1.4'
N N 0.0311 0.0180 'International Tables Vol C Tables 4.2.6.8 and 6.1.1.4'
O O 0.0492 0.0322 'International Tables Vol C Tables 4.2.6.8 and 6.1.1.4'

loop_
_exptl_crystal_face_index_h
_exptl_crystal_face_index_k
_exptl_crystal_face_index_l
_exptl_crystal_face_perp_dist
-9 0 -5 0.0427
-1 -10 -2 0.0931
9 0 5 0.0498
6 9 5 0.0752
-1 -1 -12 0.0235
10 3 1 0.0518
-1 1 12 0.0229

loop_
_geom_angle_atom_site_label_1
_geom_angle_atom_site_label_2
_geom_angle_atom_site_label_3
_geom_angle
C2_1 C1_1 C6_1 120.8(3)
C2_1 C1_1 C1_2 119.5(3)
C6_1 C1_1 C1_2 119.6(3)
C1_1 C2_1 C3_1 118.7(3)
C1_1 C2_1 C14_5 120.0(3)
C3_1 C2_1 C14_5 121.4(3)
C2_1 C3_1 H3_1 119.3
C4_1 C3_1 C2_1 121.4(3)
C4_1 C3_1 H3_1 119.3
C3_1 C4_1 C5_1 120.5(3)
C3_1 C4_1 C13_1 118.8(3)
C5_1 C4_1 C13_1 120.7(4)
C6_1 C5_1 C4_1 119.8(3)
C10_1 C5_1 C4_1 119.7(3)
C10_1 C5_1 C6_1 120.5(3)
C5_1 C6_1 C1_1 118.8(3)
C5_1 C6_1 C7_1 119.4(3)
C7_1 C6_1 C1_1 121.7(3)
C6_1 C7_1 C7_2 118.6(3)
C8_1 C7_1 C6_1 118.2(3)
C8_1 C7_1 C7_2 123.1(3)
C7_1 C8_1 H8_1 119.1
C9_1 C8_1 C7_1 121.9(3)
C9_1 C8_1 H8_1 119.1
C8_1 C9_1 H9_1 120.0
C8_1 C9_1 C10_1 120.1(4)
C10_1 C9_1 H9_1 120.0
C5_1 C10_1 C11_1 120.5(3)
C9_1 C10_1 C5_1 119.7(3)
C9_1 C10_1 C11_1 119.8(4)
O12_1 C11_1 C10_1 121.8(4)
O12_1 C11_1 N15_1 120.1(4)
N15_1 C11_1 C10_1 118.1(4)
O14_1 C13_1 C4_1 121.6(4)
O14_1 C13_1 N15_1 121.2(3)
N15_1 C13_1 C4_1 117.2(3)
C11_1 N15_1 C13_1 123.5(3)
C11_1 N15_1 C16_1 115.5(10)
C11_1 N15_1 C16B_1 123.6(9)
C13_1 N15_1 C16_1 121.0(10)
C13_1 N15_1 C16B_1 112.9(9)
N15_1 C16_1 H16_1 100.6
N15_1 C16_1 C17_1 118.7(10)
N15_1 C16_1 C22_1 113.5(8)
C17_1 C16_1 H16_1 100.6
C22_1 C16_1 H16_1 100.6
C22_1 C16_1 C17_1 117.8(11)
C16_1 C17_1 H17A_1 105.5
C16_1 C17_1 H17B_1 105.5
H17A_1 C17_1 H17B_1 106.0
C18_1 C17_1 C16_1 127.4(13)
C18_1 C17_1 H17A_1 105.5
C18_1 C17_1 H17B_1 105.5
C17_1 C18_1 H18A_1 106.8
C17_1 C18_1 H18B_1 106.8
C17_1 C18_1 C19_1 121.9(13)
H18A_1 C18_1 H18B_1 106.7
C19_1 C18_1 H18A_1 106.8
C19_1 C18_1 H18B_1 106.8
C18_1 C19_1 H19A_1 107.8
C18_1 C19_1 H19B_1 107.8
H19A_1 C19_1 H19B_1 107.1
C20_1 C19_1 C18_1 118.2(13)
C20_1 C19_1 H19A_1 107.8
C20_1 C19_1 H19B_1 107.8
C19_1 C20_1 H20A_1 108.3
C19_1 C20_1 H20B_1 108.3
C19_1 C20_1 C21_1 116.1(17)
H20A_1 C20_1 H20B_1 107.4
C21_1 C20_1 H20A_1 108.3
C21_1 C20_1 H20B_1 108.3
C20_1 C21_1 H21A_1 109.5
C20_1 C21_1 H21B_1 109.5
C20_1 C21_1 H21C_1 109.5
H21A_1 C21_1 H21B_1 109.5
H21A_1 C21_1 H21C_1 109.5
H21B_1 C21_1 H21C_1 109.5
C16_1 C22_1 H22A_1 108.0
C16_1 C22_1 H22B_1 108.0
H22A_1 C22_1 H22B_1 107.2
C23_1 C22_1 C16_1 117.2(10)
C23_1 C22_1 H22A_1 108.0
C23_1 C22_1 H22B_1 108.0
C22_1 C23_1 H23A_1 109.1
C22_1 C23_1 H23B_1 109.1
C22_1 C23_1 C24_1 112.4(12)
H23A_1 C23_1 H23B_1 107.9
C24_1 C23_1 H23A_1 109.1
C24_1 C23_1 H23B_1 109.1
C23_1 C24_1 H24A_1 108.7
C23_1 C24_1 H24B_1 108.7
H24A_1 C24_1 H24B_1 107.6
C25_1 C24_1 C23_1 114.1(12)
C25_1 C24_1 H24A_1 108.7
C25_1 C24_1 H24B_1 108.7
C24_1 C25_1 H25A_1 111.3
C24_1 C25_1 H25B_1 111.3
C24_1 C25_1 C26_1 102.5(13)
H25A_1 C25_1 H25B_1 109.2
C26_1 C25_1 H25A_1 111.3
C26_1 C25_1 H25B_1 111.3
C25_1 C26_1 H26A_1 109.5
C25_1 C26_1 H26B_1 109.5
C25_1 C26_1 H26C_1 109.5
H26A_1 C26_1 H26B_1 109.5
H26A_1 C26_1 H26C_1 109.5
H26B_1 C26_1 H26C_1 109.5
N15_1 C16B_1 H16B_1 105.6
C17B_1 C16B_1 N15_1 106.3(8)
C17B_1 C16B_1 H16B_1 105.6
C17B_1 C16B_1 C22B_1 122.0(12)
C22B_1 C16B_1 N15_1 110.5(10)
C22B_1 C16B_1 H16B_1 105.6
C16B_1 C17B_1 H17C_1 107.1
C16B_1 C17B_1 H17D_1 107.1
C16B_1 C17B_1 C18B_1 121.0(10)
H17C_1 C17B_1 H17D_1 106.8
C18B_1 C17B_1 H17C_1 107.1
C18B_1 C17B_1 H17D_1 107.1
C17B_1 C18B_1 H18C_1 107.1
C17B_1 C18B_1 H18D_1 107.1
C17B_1 C18B_1 C19B_1 120.8(10)
H18C_1 C18B_1 H18D_1 106.8
C19B_1 C18B_1 H18C_1 107.1
C19B_1 C18B_1 H18D_1 107.1
C18B_1 C19B_1 H19C_1 106.3
C18B_1 C19B_1 H19D_1 106.3
H19C_1 C19B_1 H19D_1 106.4
C20B_1 C19B_1 C18B_1 124.0(14)
C20B_1 C19B_1 H19C_1 106.3
C20B_1 C19B_1 H19D_1 106.3
C19B_1 C20B_1 H20C_1 108.8
C19B_1 C20B_1 H20D_1 108.8
C19B_1 C20B_1 C21B_1 113.8(17)
H20C_1 C20B_1 H20D_1 107.7
C21B_1 C20B_1 H20C_1 108.8
C21B_1 C20B_1 H20D_1 108.8
C20B_1 C21B_1 H21D_1 109.5
C20B_1 C21B_1 H21E_1 109.5
C20B_1 C21B_1 H21F_1 109.5
H21D_1 C21B_1 H21E_1 109.5
H21D_1 C21B_1 H21F_1 109.5
H21E_1 C21B_1 H21F_1 109.5
C16B_1 C22B_1 H22C_1 108.7
C16B_1 C22B_1 H22D_1 108.7
C16B_1 C22B_1 C23B_1 114.3(11)
H22C_1 C22B_1 H22D_1 107.6
C23B_1 C22B_1 H22C_1 108.7
C23B_1 C22B_1 H22D_1 108.7
C22B_1 C23B_1 H23C_1 108.7
C22B_1 C23B_1 H23D_1 108.7
C22B_1 C23B_1 C24B_1 114.1(16)
H23C_1 C23B_1 H23D_1 107.6
C24B_1 C23B_1 H23C_1 108.7
C24B_1 C23B_1 H23D_1 108.7
C23B_1 C24B_1 H24C_1 108.1
C23B_1 C24B_1 H24D_1 108.1
H24C_1 C24B_1 H24D_1 107.3
C25B_1 C24B_1 C23B_1 116.9(15)
C25B_1 C24B_1 H24C_1 108.1
C25B_1 C24B_1 H24D_1 108.1
C24B_1 C25B_1 H25C_1 110.0
C24B_1 C25B_1 H25D_1 110.0
C24B_1 C25B_1 C26B_1 108.7(16)
H25C_1 C25B_1 H25D_1 108.3
C26B_1 C25B_1 H25C_1 110.0
C26B_1 C25B_1 H25D_1 110.0
C25B_1 C26B_1 H26D_1 109.5
C25B_1 C26B_1 H26E_1 109.5
C25B_1 C26B_1 H26F_1 109.5
H26D_1 C26B_1 H26E_1 109.5
H26D_1 C26B_1 H26F_1 109.5
H26E_1 C26B_1 H26F_1 109.5
C1_1 C1_2 C6_2 119.0(3)
C2_2 C1_2 C1_1 120.6(3)
C2_2 C1_2 C6_2 120.3(3)
C1_2 C2_2 C3_2 118.3(2)
C1_2 C2_2 C1_5 119.5(3)
C3_2 C2_2 C1_5 121.9(3)
C2_2 C3_2 H3_2 119.2
C4_2 C3_2 C2_2 121.5(3)
C4_2 C3_2 H3_2 119.2
C3_2 C4_2 C5_2 120.8(3)
C3_2 C4_2 C13_2 118.5(3)
C5_2 C4_2 C13_2 120.7(3)
C6_2 C5_2 C4_2 119.7(3)
C10_2 C5_2 C4_2 120.0(3)
C10_2 C5_2 C6_2 120.1(3)
C5_2 C6_2 C1_2 119.0(3)
C5_2 C6_2 C7_2 119.4(3)
C7_2 C6_2 C1_2 121.5(3)
C6_2 C7_2 C7_1 119.2(3)
C8_2 C7_2 C7_1 122.1(3)
C8_2 C7_2 C6_2 118.6(3)
C7_2 C8_2 H8_2 119.3
C9_2 C8_2 C7_2 121.4(3)
C9_2 C8_2 H8_2 119.3
C8_2 C9_2 H9_2 119.6
C8_2 C9_2 C10_2 120.7(3)
C10_2 C9_2 H9_2 119.6
C5_2 C10_2 C11_2 120.5(3)
C9_2 C10_2 C5_2 119.7(3)
C9_2 C10_2 C11_2 119.8(3)
O12_2 C11_2 C10_2 120.9(4)
O12_2 C11_2 N15_2 120.9(3)
N15_2 C11_2 C10_2 118.1(3)
O14_2 C13_2 C4_2 122.1(3)
O14_2 C13_2 N15_2 121.1(3)
N15_2 C13_2 C4_2 116.8(3)
C11_2 N15_2 C16_2 117.6(3)
C13_2 N15_2 C11_2 123.6(3)
C13_2 N15_2 C16_2 118.8(3)
N15_2 C16_2 H16_2 106.2
N15_2 C16_2 C17_2 111.8(3)
N15_2 C16_2 C22_2 111.7(3)
C17_2 C16_2 H16_2 106.2
C17_2 C16_2 C22_2 113.9(3)
C22_2 C16_2 H16_2 106.2
C16_2 C17_2 H17A_2 108.8
C16_2 C17_2 H17B_2 108.8
H17A_2 C17_2 H17B_2 107.7
C18_2 C17_2 C16_2 113.7(3)
C18_2 C17_2 H17A_2 108.8
C18_2 C17_2 H17B_2 108.8
C17_2 C18_2 H18A_2 108.8
C17_2 C18_2 H18B_2 108.8
C17_2 C18_2 C19_2 113.7(4)
H18A_2 C18_2 H18B_2 107.7
C19_2 C18_2 H18A_2 108.8
C19_2 C18_2 H18B_2 108.8
C18_2 C19_2 H19A_2 108.9
C18_2 C19_2 H19B_2 108.9
H19A_2 C19_2 H19B_2 107.7
C20_2 C19_2 C18_2 113.4(5)
C20_2 C19_2 H19A_2 108.9
C20_2 C19_2 H19B_2 108.9
C19_2 C20_2 H20A_2 108.8
C19_2 C20_2 H20B_2 108.8
H20A_2 C20_2 H20B_2 107.7
C21_2 C20_2 C19_2 113.9(7)
C21_2 C20_2 H20A_2 108.8
C21_2 C20_2 H20B_2 108.8
C20_2 C21_2 H21A_2 109.5
C20_2 C21_2 H21B_2 109.5
C20_2 C21_2 H21C_2 109.5
H21A_2 C21_2 H21B_2 109.5
H21A_2 C21_2 H21C_2 109.5
H21B_2 C21_2 H21C_2 109.5
C16_2 C22_2 H22A_2 108.8
C16_2 C22_2 H22B_2 108.8
H22A_2 C22_2 H22B_2 107.7
C23_2 C22_2 C16_2 113.8(3)
C23_2 C22_2 H22A_2 108.8
C23_2 C22_2 H22B_2 108.8
C22_2 C23_2 H23A_2 109.0
C22_2 C23_2 H23B_2 109.0
C22_2 C23_2 C24_2 113.0(5)
C22_2 C23_2 C24B_2 115.6(7)
H23A_2 C23_2 H23B_2 107.8
C24_2 C23_2 H23A_2 109.0
C24_2 C23_2 H23B_2 109.0
C23_2 C24_2 H24A_2 108.8
C23_2 C24_2 H24B_2 108.8
H24A_2 C24_2 H24B_2 107.7
C25_2 C24_2 C23_2 113.7(7)
C25_2 C24_2 H24A_2 108.8
C25_2 C24_2 H24B_2 108.8
C24_2 C25_2 H25A_2 108.9
C24_2 C25_2 H25B_2 108.9
H25A_2 C25_2 H25B_2 107.7
C26_2 C25_2 C24_2 113.3(8)
C26_2 C25_2 H25A_2 108.9
C26_2 C25_2 H25B_2 108.9
C25_2 C26_2 H26A_2 109.5
C25_2 C26_2 H26B_2 109.5
C25_2 C26_2 H26C_2 109.5
H26A_2 C26_2 H26B_2 109.5
H26A_2 C26_2 H26C_2 109.5
H26B_2 C26_2 H26C_2 109.5
C23_2 C24B_2 H24C_2 109.0
C23_2 C24B_2 H24D_2 109.0
H24C_2 C24B_2 H24D_2 107.8
C25B_2 C24B_2 C23_2 113.0(13)
C25B_2 C24B_2 H24C_2 109.0
C25B_2 C24B_2 H24D_2 109.0
C24B_2 C25B_2 H25C_2 109.1
C24B_2 C25B_2 H25D_2 109.1
H25C_2 C25B_2 H25D_2 107.8
C26B_2 C25B_2 C24B_2 112.6(13)
C26B_2 C25B_2 H25C_2 109.1
C26B_2 C25B_2 H25D_2 109.1
C25B_2 C26B_2 H26D_2 109.5
C25B_2 C26B_2 H26E_2 109.5
C25B_2 C26B_2 H26F_2 109.5
H26D_2 C26B_2 H26E_2 109.5
H26D_2 C26B_2 H26F_2 109.5
H26E_2 C26B_2 H26F_2 109.5
C2_3 C1_3 C6_3 120.5(3)
C2_3 C1_3 C1_4 120.2(3)
C1_4 C1_3 C6_3 119.2(3)
C1_3 C2_3 C3_3 118.1(3)
C1_3 C2_3 C4_5 119.8(3)
C3_3 C2_3 C4_5 122.0(3)
C2_3 C3_3 H3_3 119.0
C4_3 C3_3 C2_3 122.0(3)
C4_3 C3_3 H3_3 119.0
C3_3 C4_3 C5_3 120.2(3)
C3_3 C4_3 C13_3 119.5(3)
C5_3 C4_3 C13_3 120.2(3)
C4_3 C5_3 C6_3 119.8(3)
C10_3 C5_3 C4_3 119.9(3)
C10_3 C5_3 C6_3 120.2(3)
C5_3 C6_3 C1_3 119.1(3)
C5_3 C6_3 C7_3 119.0(3)
C7_3 C6_3 C1_3 121.8(3)
C6_3 C7_3 C7_4 118.9(3)
C8_3 C7_3 C6_3 119.1(3)
C8_3 C7_3 C7_4 121.9(3)
C7_3 C8_3 H8_3 119.3
C9_3 C8_3 C7_3 121.4(3)
C9_3 C8_3 H8_3 119.3
C8_3 C9_3 H9_3 119.7
C8_3 C9_3 C10_3 120.6(4)
C10_3 C9_3 H9_3 119.7
C5_3 C10_3 C11_3 120.6(3)
C9_3 C10_3 C5_3 119.7(3)
C9_3 C10_3 C11_3 119.5(4)
O12_3 C11_3 C10_3 120.7(4)
O12_3 C11_3 N15_3 121.8(4)
N15_3 C11_3 C10_3 117.5(3)
O14_3 C13_3 C4_3 121.4(3)
O14_3 C13_3 N15_3 121.3(3)
N15_3 C13_3 C4_3 117.3(3)
C11_3 N15_3 C13_3 124.2(3)
C11_3 N15_3 C16_3 116.6(3)
C13_3 N15_3 C16_3 119.1(3)
N15_3 C16_3 H16_3 105.9
N15_3 C16_3 C17_3 111.4(3)
N15_3 C16_3 C22_3 112.2(3)
C17_3 C16_3 H16_3 105.9
C17_3 C16_3 C22_3 114.7(3)
C22_3 C16_3 H16_3 105.9
C16_3 C17_3 H17A_3 108.7
C16_3 C17_3 H17B_3 108.7
C16_3 C17_3 C18_3 114.3(3)
H17A_3 C17_3 H17B_3 107.6
C18_3 C17_3 H17A_3 108.7
C18_3 C17_3 H17B_3 108.7
C17_3 C18_3 H18A_3 108.9
C17_3 C18_3 H18B_3 108.9
H18A_3 C18_3 H18B_3 107.7
C19_3 C18_3 C17_3 113.4(13)
C19_3 C18_3 H18A_3 108.9
C19_3 C18_3 H18B_3 108.9
C19B_3 C18_3 C17_3 115.3(6)
C18_3 C19_3 H19A_3 109.9
C18_3 C19_3 H19B_3 109.9
C18_3 C19_3 C20_3 109.0(18)
H19A_3 C19_3 H19B_3 108.3
C20_3 C19_3 H19A_3 109.9
C20_3 C19_3 H19B_3 109.9
C19_3 C20_3 H20A_3 108.5
C19_3 C20_3 H20B_3 108.5
H20A_3 C20_3 H20B_3 107.5
C21_3 C20_3 C19_3 115(2)
C21_3 C20_3 H20A_3 108.5
C21_3 C20_3 H20B_3 108.5
C20_3 C21_3 H21A_3 109.5
C20_3 C21_3 H21B_3 109.5
C20_3 C21_3 H21C_3 109.5
H21A_3 C21_3 H21B_3 109.5
H21A_3 C21_3 H21C_3 109.5
H21B_3 C21_3 H21C_3 109.5
C18_3 C19B_3 H19C_3 108.9
C18_3 C19B_3 H19D_3 108.9
C18_3 C19B_3 C20B_3 113.3(9)
H19C_3 C19B_3 H19D_3 107.7
C20B_3 C19B_3 H19C_3 108.9
C20B_3 C19B_3 H19D_3 108.9
C19B_3 C20B_3 H20C_3 108.4
C19B_3 C20B_3 H20D_3 108.4
C19B_3 C20B_3 C21B_3 115.6(13)
H20C_3 C20B_3 H20D_3 107.4
C21B_3 C20B_3 H20C_3 108.4
C21B_3 C20B_3 H20D_3 108.4
C20B_3 C21B_3 H21D_3 109.5
C20B_3 C21B_3 H21E_3 109.5
C20B_3 C21B_3 H21F_3 109.5
H21D_3 C21B_3 H21E_3 109.5
H21D_3 C21B_3 H21F_3 109.5
H21E_3 C21B_3 H21F_3 109.5
C16_3 C22_3 H22A_3 109.1
C16_3 C22_3 H22B_3 109.1
H22A_3 C22_3 H22B_3 107.8
C23_3 C22_3 C16_3 112.6(4)
C23_3 C22_3 H22A_3 109.1
C23_3 C22_3 H22B_3 109.1
C22_3 C23_3 H23A_3 108.9
C22_3 C23_3 H23B_3 108.9
C22_3 C23_3 C24_3 113.5(4)
H23A_3 C23_3 H23B_3 107.7
C24_3 C23_3 H23A_3 108.9
C24_3 C23_3 H23B_3 108.9
C23_3 C24_3 H24A_3 108.7
C23_3 C24_3 H24B_3 108.7
H24A_3 C24_3 H24B_3 107.6
C25_3 C24_3 C23_3 114.4(5)
C25_3 C24_3 H24A_3 108.7
C25_3 C24_3 H24B_3 108.7
C24_3 C25_3 H25A_3 109.1
C24_3 C25_3 H25B_3 109.1
C24_3 C25_3 C26_3 112.3(6)
H25A_3 C25_3 H25B_3 107.9
C26_3 C25_3 H25A_3 109.1
C26_3 C25_3 H25B_3 109.1
C25_3 C26_3 H26A_3 109.5
C25_3 C26_3 H26B_3 109.5
C25_3 C26_3 H26C_3 109.5
H26A_3 C26_3 H26B_3 109.5
H26A_3 C26_3 H26C_3 109.5
H26B_3 C26_3 H26C_3 109.5
C1_3 C1_4 C6_4 119.2(3)
C2_4 C1_4 C1_3 120.1(3)
C2_4 C1_4 C6_4 120.7(3)
C1_4 C2_4 C3_4 118.6(3)
C1_4 C2_4 C5_5 119.7(3)
C3_4 C2_4 C5_5 121.7(3)
C2_4 C3_4 H3_4 119.3
C4_4 C3_4 C2_4 121.5(3)
C4_4 C3_4 H3_4 119.3
C3_4 C4_4 C5_4 120.8(3)
C3_4 C4_4 C13_4 118.7(3)
C5_4 C4_4 C13_4 120.5(3)
C6_4 C5_4 C4_4 119.6(3)
C10_4 C5_4 C4_4 120.1(3)
C10_4 C5_4 C6_4 120.3(3)
C5_4 C6_4 C1_4 118.8(3)
C5_4 C6_4 C7_4 119.2(3)
C7_4 C6_4 C1_4 122.0(3)
C6_4 C7_4 C7_3 118.7(3)
C8_4 C7_4 C7_3 122.5(3)
C8_4 C7_4 C6_4 118.8(3)
C7_4 C8_4 H8_4 119.4
C9_4 C8_4 C7_4 121.2(3)
C9_4 C8_4 H8_4 119.4
C8_4 C9_4 H9_4 119.6
C8_4 C9_4 C10_4 120.7(3)
C10_4 C9_4 H9_4 119.6
C5_4 C10_4 C11_4 120.2(3)
C9_4 C10_4 C5_4 119.7(3)
C9_4 C10_4 C11_4 120.1(3)
O12_4 C11_4 C10_4 121.1(3)
O12_4 C11_4 N15_4 120.8(3)
N15_4 C11_4 C10_4 118.1(3)
O14_4 C13_4 C4_4 121.5(3)
O14_4 C13_4 N15_4 121.8(3)
N15_4 C13_4 C4_4 116.7(3)
C11_4 N15_4 C13_4 124.2(3)
C11_4 N15_4 C16_4 118.2(3)
C13_4 N15_4 C16_4 117.5(3)
N15_4 C16_4 H16_4 106.3
N15_4 C16_4 C17_4 113.0(3)
N15_4 C16_4 C22_4 111.4(3)
C17_4 C16_4 H16_4 106.3
C22_4 C16_4 H16_4 106.3
C22_4 C16_4 C17_4 112.9(4)
C16_4 C17_4 H17A_4 108.6
C16_4 C17_4 H17B_4 108.6
H17A_4 C17_4 H17B_4 107.6
C18_4 C17_4 C16_4 114.7(4)
C18_4 C17_4 H17A_4 108.6
C18_4 C17_4 H17B_4 108.6
C17_4 C18_4 H18A_4 108.8
C17_4 C18_4 H18B_4 108.8
C17_4 C18_4 C19_4 113.7(4)
H18A_4 C18_4 H18B_4 107.7
C19_4 C18_4 H18A_4 108.8
C19_4 C18_4 H18B_4 108.8
C18_4 C19_4 H19A_4 107.2
C18_4 C19_4 H19B_4 107.2
C18_4 C19_4 C20B_4 99.3(6)
H19A_4 C19_4 H19B_4 106.8
C20_4 C19_4 C18_4 120.6(4)
C20_4 C19_4 H19A_4 107.2
C20_4 C19_4 H19B_4 107.2
C19_4 C20_4 H20A_4 109.7
C19_4 C20_4 H20B_4 109.7
H20A_4 C20_4 H20B_4 108.2
C21_4 C20_4 C19_4 110.0(6)
C21_4 C20_4 H20A_4 109.7
C21_4 C20_4 H20B_4 109.7
C20_4 C21_4 H21A_4 109.5
C20_4 C21_4 H21B_4 109.5
C20_4 C21_4 H21C_4 109.5
H21A_4 C21_4 H21B_4 109.5
H21A_4 C21_4 H21C_4 109.5
H21B_4 C21_4 H21C_4 109.5
C19_4 C20B_4 H20C_4 110.4
C19_4 C20B_4 H20D_4 110.4
H20C_4 C20B_4 H20D_4 108.6
C21B_4 C20B_4 C19_4 106.6(11)
C21B_4 C20B_4 H20C_4 110.4
C21B_4 C20B_4 H20D_4 110.4
C20B_4 C21B_4 H21D_4 109.5
C20B_4 C21B_4 H21E_4 109.5
C20B_4 C21B_4 H21F_4 109.5
H21D_4 C21B_4 H21E_4 109.5
H21D_4 C21B_4 H21F_4 109.5
H21E_4 C21B_4 H21F_4 109.5
C16_4 C22_4 H22A_4 109.5
C16_4 C22_4 H22B_4 109.5
C16_4 C22_4 C23_4 110.9(5)
C16_4 C22_4 C23B_4 125.2(10)
H22A_4 C22_4 H22B_4 108.1
C23_4 C22_4 H22A_4 109.5
C23_4 C22_4 H22B_4 109.5
C22_4 C23_4 H23A_4 109.3
C22_4 C23_4 H23B_4 109.3
C22_4 C23_4 C24_4 111.5(6)
H23A_4 C23_4 H23B_4 108.0
C24_4 C23_4 H23A_4 109.3
C24_4 C23_4 H23B_4 109.3
C23_4 C24_4 H24A_4 108.6
C23_4 C24_4 H24B_4 108.6
H24A_4 C24_4 H24B_4 107.5
C25_4 C24_4 C23_4 114.8(7)
C25_4 C24_4 H24A_4 108.6
C25_4 C24_4 H24B_4 108.6
C24_4 C25_4 H25A_4 108.9
C24_4 C25_4 H25B_4 108.9
C24_4 C25_4 C26_4 113.3(10)
H25A_4 C25_4 H25B_4 107.7
C26_4 C25_4 H25A_4 108.9
C26_4 C25_4 H25B_4 108.9
C25_4 C26_4 H26A_4 109.5
C25_4 C26_4 H26B_4 109.5
C25_4 C26_4 H26C_4 109.5
H26A_4 C26_4 H26B_4 109.5
H26A_4 C26_4 H26C_4 109.5
H26B_4 C26_4 H26C_4 109.5
C22_4 C23B_4 H23C_4 109.7
C22_4 C23B_4 H23D_4 109.7
C22_4 C23B_4 C24B_4 109.8(15)
H23C_4 C23B_4 H23D_4 108.2
C24B_4 C23B_4 H23C_4 109.7
C24B_4 C23B_4 H23D_4 109.7
C23B_4 C24B_4 H24C_4 109.1
C23B_4 C24B_4 H24D_4 109.1
H24C_4 C24B_4 H24D_4 107.8
C25B_4 C24B_4 C23B_4 112.6(16)
C25B_4 C24B_4 H24C_4 109.1
C25B_4 C24B_4 H24D_4 109.1
C24B_4 C25B_4 H25C_4 111.9
C24B_4 C25B_4 H25D_4 111.9
C24B_4 C25B_4 C26B_4 99.4(19)
H25C_4 C25B_4 H25D_4 109.6
C26B_4 C25B_4 H25C_4 111.9
C26B_4 C25B_4 H25D_4 111.9
C25B_4 C26B_4 H26D_4 109.5
C25B_4 C26B_4 H26E_4 109.4
C25B_4 C26B_4 H26F_4 109.5
H26D_4 C26B_4 H26E_4 109.5
H26D_4 C26B_4 H26F_4 109.5
H26E_4 C26B_4 H26F_4 109.5
C2_2 C1_5 C2_5 122.9(3)
C14_5 C1_5 C2_2 118.3(3)
C14_5 C1_5 C2_5 118.7(3)
C3_5 C2_5 C1_5 125.7(3)
C11_5 C2_5 C1_5 117.5(3)
C11_5 C2_5 C3_5 116.8(3)
C2_5 C3_5 C4_5 125.2(3)
C8_5 C3_5 C2_5 117.2(3)
C8_5 C3_5 C4_5 117.6(3)
C2_3 C4_5 C3_5 123.2(3)
C5_5 C4_5 C2_3 118.5(3)
C5_5 C4_5 C3_5 118.2(3)
C4_5 C5_5 C2_4 120.0(3)
C4_5 C5_5 C6_5 119.4(3)
C6_5 C5_5 C2_4 120.6(3)
C5_5 C6_5 H6_5 119.7
C7_5 C6_5 C5_5 120.7(3)
C7_5 C6_5 H6_5 119.7
C6_5 C7_5 H7_5 119.6
C6_5 C7_5 C8_5 120.9(3)
C8_5 C7_5 H7_5 119.6
C3_5 C8_5 C7_5 119.6(3)
C3_5 C8_5 C9_5 120.5(3)
C7_5 C8_5 C9_5 119.8(3)
C8_5 C9_5 H9_5 120.2
C10_5 C9_5 C8_5 119.6(4)
C10_5 C9_5 H9_5 120.2
C9_5 C10_5 H10_5 119.7
C9_5 C10_5 C11_5 120.5(3)
C11_5 C10_5 H10_5 119.7
C10_5 C11_5 C2_5 120.4(3)
C12_5 C11_5 C2_5 119.2(3)
C12_5 C11_5 C10_5 120.4(3)
C11_5 C12_5 H12_5 119.5
C13_5 C12_5 C11_5 121.0(3)
C13_5 C12_5 H12_5 119.5
C12_5 C13_5 H13_5 119.6
C12_5 C13_5 C14_5 120.8(3)
C14_5 C13_5 H13_5 119.6
C1_5 C14_5 C2_1 120.5(3)
C1_5 C14_5 C13_5 119.2(3)
C13_5 C14_5 C2_1 120.3(3)
H1A_6 C1_6 H1B_6 109.5
H1A_6 C1_6 H1C_6 109.5
H1B_6 C1_6 H1C_6 109.5
O2_6 C1_6 H1A_6 109.5
O2_6 C1_6 H1B_6 109.5
O2_6 C1_6 H1C_6 109.5
C3_6 O2_6 C1_6 114.7(8)
O2_6 C3_6 C4_6 123.0(6)
O2_6 C3_6 C8_6 116.7(6)
C8_6 C3_6 C4_6 120.3(6)
C3_6 C4_6 H4_6 121.0
C5_6 C4_6 C3_6 117.9(5)
C5_6 C4_6 H4_6 121.0
C4_6 C5_6 H5_6 119.1
C6_6 C5_6 C4_6 121.9(6)
C6_6 C5_6 H5_6 119.1
C5_6 C6_6 H6_6 120.0
C5_6 C6_6 C7_6 120.1(7)
C7_6 C6_6 H6_6 120.0
C6_6 C7_6 H7_6 120.0
C8_6 C7_6 C6_6 120.0(5)
C8_6 C7_6 H7_6 120.0
C3_6 C8_6 H8_6 120.1
C7_6 C8_6 C3_6 119.9(5)
C7_6 C8_6 H8_6 120.1

loop_
_geom_bond_atom_site_label_1
_geom_bond_atom_site_label_2
_geom_bond_distance
C1_1 C2_1 1.409(4)
C1_1 C6_1 1.421(5)
C1_1 C1_2 1.433(4)
C2_1 C3_1 1.419(5)
C2_1 C14_5 1.445(5)
C3_1 H3_1 0.9500
C3_1 C4_1 1.368(5)
C4_1 C5_1 1.417(5)
C4_1 C13_1 1.482(5)
C5_1 C6_1 1.419(5)
C5_1 C10_1 1.395(5)
C6_1 C7_1 1.422(4)
C7_1 C8_1 1.400(5)
C7_1 C7_2 1.455(5)
C8_1 H8_1 0.9500
C8_1 C9_1 1.386(6)
C9_1 H9_1 0.9500
C9_1 C10_1 1.395(5)
C10_1 C11_1 1.486(5)
C11_1 O12_1 1.217(6)
C11_1 N15_1 1.387(6)
C13_1 O14_1 1.218(5)
C13_1 N15_1 1.406(6)
N15_1 C16_1 1.501(9)
N15_1 C16B_1 1.492(11)
C16_1 H16_1 1.0000
C16_1 C17_1 1.483(12)
C16_1 C22_1 1.523(10)
C17_1 H17A_1 0.9900
C17_1 H17B_1 0.9900
C17_1 C18_1 1.429(11)
C18_1 H18A_1 0.9900
C18_1 H18B_1 0.9900
C18_1 C19_1 1.483(13)
C19_1 H19A_1 0.9900
C19_1 H19B_1 0.9900
C19_1 C20_1 1.466(14)
C20_1 H20A_1 0.9900
C20_1 H20B_1 0.9900
C20_1 C21_1 1.533(15)
C21_1 H21A_1 0.9800
C21_1 H21B_1 0.9800
C21_1 H21C_1 0.9800
C22_1 H22A_1 0.9900
C22_1 H22B_1 0.9900
C22_1 C23_1 1.507(12)
C23_1 H23A_1 0.9900
C23_1 H23B_1 0.9900
C23_1 C24_1 1.538(13)
C24_1 H24A_1 0.9900
C24_1 H24B_1 0.9900
C24_1 C25_1 1.521(12)
C25_1 H25A_1 0.9900
C25_1 H25B_1 0.9900
C25_1 C26_1 1.511(15)
C26_1 H26A_1 0.9800
C26_1 H26B_1 0.9800
C26_1 H26C_1 0.9800
C16B_1 H16B_1 1.0000
C16B_1 C17B_1 1.494(12)
C16B_1 C22B_1 1.521(14)
C17B_1 H17C_1 0.9900
C17B_1 H17D_1 0.9900
C17B_1 C18B_1 1.404(11)
C18B_1 H18C_1 0.9900
C18B_1 H18D_1 0.9900
C18B_1 C19B_1 1.553(14)
C19B_1 H19C_1 0.9900
C19B_1 H19D_1 0.9900
C19B_1 C20B_1 1.458(17)
C20B_1 H20C_1 0.9900
C20B_1 H20D_1 0.9900
C20B_1 C21B_1 1.54(2)
C21B_1 H21D_1 0.9800
C21B_1 H21E_1 0.9800
C21B_1 H21F_1 0.9800
C22B_1 H22C_1 0.9900
C22B_1 H22D_1 0.9900
C22B_1 C23B_1 1.483(14)
C23B_1 H23C_1 0.9900
C23B_1 H23D_1 0.9900
C23B_1 C24B_1 1.517(16)
C24B_1 H24C_1 0.9900
C24B_1 H24D_1 0.9900
C24B_1 C25B_1 1.487(17)
C25B_1 H25C_1 0.9900
C25B_1 H25D_1 0.9900
C25B_1 C26B_1 1.473(18)
C26B_1 H26D_1 0.9800
C26B_1 H26E_1 0.9800
C26B_1 H26F_1 0.9800
C1_2 C2_2 1.415(5)
C1_2 C6_2 1.430(4)
C2_2 C3_2 1.419(4)
C2_2 C1_5 1.456(4)
C3_2 H3_2 0.9500
C3_2 C4_2 1.369(4)
C4_2 C5_2 1.411(5)
C4_2 C13_2 1.489(4)
C5_2 C6_2 1.416(5)
C5_2 C10_2 1.401(4)
C6_2 C7_2 1.421(5)
C7_2 C8_2 1.401(4)
C8_2 H8_2 0.9500
C8_2 C9_2 1.379(6)
C9_2 H9_2 0.9500
C9_2 C10_2 1.387(5)
C10_2 C11_2 1.472(5)
C11_2 O12_2 1.226(4)
C11_2 N15_2 1.402(5)
C13_2 O14_2 1.213(4)
C13_2 N15_2 1.402(4)
N15_2 C16_2 1.492(4)
C16_2 H16_2 1.0000
C16_2 C17_2 1.524(6)
C16_2 C22_2 1.542(5)
C17_2 H17A_2 0.9900
C17_2 H17B_2 0.9900
C17_2 C18_2 1.515(5)
C18_2 H18A_2 0.9900
C18_2 H18B_2 0.9900
C18_2 C19_2 1.522(6)
C19_2 H19A_2 0.9900
C19_2 H19B_2 0.9900
C19_2 C20_2 1.520(7)
C20_2 H20A_2 0.9900
C20_2 H20B_2 0.9900
C20_2 C21_2 1.523(11)
C21_2 H21A_2 0.9800
C21_2 H21B_2 0.9800
C21_2 H21C_2 0.9800
C22_2 H22A_2 0.9900
C22_2 H22B_2 0.9900
C22_2 C23_2 1.515(6)
C23_2 H23A_2 0.9900
C23_2 H23B_2 0.9900
C23_2 C24_2 1.545(8)
C23_2 C24B_2 1.527(13)
C24_2 H24A_2 0.9900
C24_2 H24B_2 0.9900
C24_2 C25_2 1.513(9)
C25_2 H25A_2 0.9900
C25_2 H25B_2 0.9900
C25_2 C26_2 1.487(12)
C26_2 H26A_2 0.9800
C26_2 H26B_2 0.9800
C26_2 H26C_2 0.9800
C24B_2 H24C_2 0.9900
C24B_2 H24D_2 0.9900
C24B_2 C25B_2 1.499(14)
C25B_2 H25C_2 0.9900
C25B_2 H25D_2 0.9900
C25B_2 C26B_2 1.387(17)
C26B_2 H26D_2 0.9800
C26B_2 H26E_2 0.9800
C26B_2 H26F_2 0.9800
C1_3 C2_3 1.407(4)
C1_3 C6_3 1.433(4)
C1_3 C1_4 1.432(4)
C2_3 C3_3 1.429(4)
C2_3 C4_5 1.443(4)
C3_3 H3_3 0.9500
C3_3 C4_3 1.366(5)
C4_3 C5_3 1.417(4)
C4_3 C13_3 1.482(4)
C5_3 C6_3 1.416(4)
C5_3 C10_3 1.400(5)
C6_3 C7_3 1.420(4)
C7_3 C8_3 1.387(5)
C7_3 C7_4 1.463(5)
C8_3 H8_3 0.9500
C8_3 C9_3 1.385(6)
C9_3 H9_3 0.9500
C9_3 C10_3 1.383(5)
C10_3 C11_3 1.483(5)
C11_3 O12_3 1.216(5)
C11_3 N15_3 1.388(5)
C13_3 O14_3 1.218(4)
C13_3 N15_3 1.397(5)
N15_3 C16_3 1.500(4)
C16_3 H16_3 1.0000
C16_3 C17_3 1.516(5)
C16_3 C22_3 1.522(6)
C17_3 H17A_3 0.9900
C17_3 H17B_3 0.9900
C17_3 C18_3 1.524(6)
C18_3 H18A_3 0.9900
C18_3 H18B_3 0.9900
C18_3 C19_3 1.516(13)
C18_3 C19B_3 1.495(10)
C19_3 H19A_3 0.9900
C19_3 H19B_3 0.9900
C19_3 C20_3 1.529(14)
C20_3 H20A_3 0.9900
C20_3 H20B_3 0.9900
C20_3 C21_3 1.485(17)
C21_3 H21A_3 0.9800
C21_3 H21B_3 0.9800
C21_3 H21C_3 0.9800
C19B_3 H19C_3 0.9900
C19B_3 H19D_3 0.9900
C19B_3 C20B_3 1.510(12)
C20B_3 H20C_3 0.9900
C20B_3 H20D_3 0.9900
C20B_3 C21B_3 1.46(2)
C21B_3 H21D_3 0.9800
C21B_3 H21E_3 0.9800
C21B_3 H21F_3 0.9800
C22_3 H22A_3 0.9900
C22_3 H22B_3 0.9900
C22_3 C23_3 1.513(5)
C23_3 H23A_3 0.9900
C23_3 H23B_3 0.9900
C23_3 C24_3 1.503(7)
C24_3 H24A_3 0.9900
C24_3 H24B_3 0.9900
C24_3 C25_3 1.509(6)
C25_3 H25A_3 0.9900
C25_3 H25B_3 0.9900
C25_3 C26_3 1.491(10)
C26_3 H26A_3 0.9800
C26_3 H26B_3 0.9800
C26_3 H26C_3 0.9800
C1_4 C2_4 1.404(4)
C1_4 C6_4 1.432(4)
C2_4 C3_4 1.422(4)
C2_4 C5_5 1.439(4)
C3_4 H3_4 0.9500
C3_4 C4_4 1.365(4)
C4_4 C5_4 1.415(5)
C4_4 C13_4 1.489(4)
C5_4 C6_4 1.418(4)
C5_4 C10_4 1.402(4)
C6_4 C7_4 1.421(5)
C7_4 C8_4 1.397(4)
C8_4 H8_4 0.9500
C8_4 C9_4 1.392(5)
C9_4 H9_4 0.9500
C9_4 C10_4 1.381(5)
C10_4 C11_4 1.478(4)
C11_4 O12_4 1.225(4)
C11_4 N15_4 1.385(5)
C13_4 O14_4 1.218(4)
C13_4 N15_4 1.399(4)
N15_4 C16_4 1.493(4)
C16_4 H16_4 1.0000
C16_4 C17_4 1.550(6)
C16_4 C22_4 1.494(6)
C17_4 H17A_4 0.9900
C17_4 H17B_4 0.9900
C17_4 C18_4 1.483(6)
C18_4 H18A_4 0.9900
C18_4 H18B_4 0.9900
C18_4 C19_4 1.522(6)
C19_4 H19A_4 0.9900
C19_4 H19B_4 0.9900
C19_4 C20_4 1.543(7)
C19_4 C20B_4 1.526(12)
C20_4 H20A_4 0.9900
C20_4 H20B_4 0.9900
C20_4 C21_4 1.521(9)
C21_4 H21A_4 0.9800
C21_4 H21B_4 0.9800
C21_4 H21C_4 0.9800
C20B_4 H20C_4 0.9900
C20B_4 H20D_4 0.9900
C20B_4 C21B_4 1.526(14)
C21B_4 H21D_4 0.9800
C21B_4 H21E_4 0.9800
C21B_4 H21F_4 0.9800
C22_4 H22A_4 0.9900
C22_4 H22B_4 0.9900
C22_4 C23_4 1.527(8)
C22_4 C23B_4 1.477(16)
C23_4 H23A_4 0.9900
C23_4 H23B_4 0.9900
C23_4 C24_4 1.552(9)
C24_4 H24A_4 0.9900
C24_4 H24B_4 0.9900
C24_4 C25_4 1.562(10)
C25_4 H25A_4 0.9900
C25_4 H25B_4 0.9900
C25_4 C26_4 1.490(11)
C26_4 H26A_4 0.9800
C26_4 H26B_4 0.9800
C26_4 H26C_4 0.9800
C23B_4 H23C_4 0.9900
C23B_4 H23D_4 0.9900
C23B_4 C24B_4 1.555(17)
C24B_4 H24C_4 0.9900
C24B_4 H24D_4 0.9900
C24B_4 C25B_4 1.534(18)
C25B_4 H25C_4 0.9900
C25B_4 H25D_4 0.9900
C25B_4 C26B_4 1.52(2)
C26B_4 H26D_4 0.9800
C26B_4 H26E_4 0.9800
C26B_4 H26F_4 0.9800
C1_5 C2_5 1.450(5)
C1_5 C14_5 1.407(5)
C2_5 C3_5 1.446(5)
C2_5 C11_5 1.421(4)
C3_5 C4_5 1.451(4)
C3_5 C8_5 1.411(5)
C4_5 C5_5 1.421(4)
C5_5 C6_5 1.421(5)
C6_5 H6_5 0.9500
C6_5 C7_5 1.356(5)
C7_5 H7_5 0.9500
C7_5 C8_5 1.421(5)
C8_5 C9_5 1.427(4)
C9_5 H9_5 0.9500
C9_5 C10_5 1.355(6)
C10_5 H10_5 0.9500
C10_5 C11_5 1.416(5)
C11_5 C12_5 1.416(5)
C12_5 H12_5 0.9500
C12_5 C13_5 1.358(5)
C13_5 H13_5 0.9500
C13_5 C14_5 1.422(4)
C1_6 H1A_6 0.9800
C1_6 H1B_6 0.9800
C1_6 H1C_6 0.9800
C1_6 O2_6 1.498(10)
O2_6 C3_6 1.364(8)
C3_6 C4_6 1.390(9)
C3_6 C8_6 1.378(8)
C4_6 H4_6 0.9500
C4_6 C5_6 1.365(11)
C5_6 H5_6 0.9500
C5_6 C6_6 1.353(10)
C6_6 H6_6 0.9500
C6_6 C7_6 1.364(10)
C7_6 H7_6 0.9500
C7_6 C8_6 1.364(9)
C8_6 H8_6 0.9500

loop_
_geom_torsion_atom_site_label_1
_geom_torsion_atom_site_label_2
_geom_torsion_atom_site_label_3
_geom_torsion_atom_site_label_4
_geom_torsion
C1_1 C2_1 C3_1 C4_1 -1.2(4)
C1_1 C2_1 C14_5 C1_5 -5.0(4)
C1_1 C2_1 C14_5 C13_5 172.8(3)
C1_1 C6_1 C7_1 C8_1 177.6(3)
C1_1 C6_1 C7_1 C7_2 -6.2(4)
C1_1 C1_2 C2_2 C3_2 -170.1(2)
C1_1 C1_2 C2_2 C1_5 4.9(4)
C1_1 C1_2 C6_2 C5_2 171.8(2)
C1_1 C1_2 C6_2 C7_2 -5.4(4)
C2_1 C1_1 C6_1 C5_1 -0.3(4)
C2_1 C1_1 C6_1 C7_1 178.0(3)
C2_1 C1_1 C1_2 C2_2 4.2(4)
C2_1 C1_1 C1_2 C6_2 -172.2(2)
C2_1 C3_1 C4_1 C5_1 -0.2(4)
C2_1 C3_1 C4_1 C13_1 178.7(3)
C3_1 C2_1 C14_5 C1_5 173.5(3)
C3_1 C2_1 C14_5 C13_5 -8.7(4)
C3_1 C4_1 C5_1 C6_1 1.4(4)
C3_1 C4_1 C5_1 C10_1 -179.2(3)
C3_1 C4_1 C13_1 O14_1 -4.1(5)
C3_1 C4_1 C13_1 N15_1 176.1(3)
C4_1 C5_1 C6_1 C1_1 -1.2(4)
C4_1 C5_1 C6_1 C7_1 -179.4(3)
C4_1 C5_1 C10_1 C9_1 -176.8(3)
C4_1 C5_1 C10_1 C11_1 3.4(5)
C4_1 C13_1 N15_1 C11_1 2.8(5)
C4_1 C13_1 N15_1 C16_1 -177.5(5)
C4_1 C13_1 N15_1 C16B_1 179.9(5)
C5_1 C4_1 C13_1 O14_1 174.8(3)
C5_1 C4_1 C13_1 N15_1 -5.0(4)
C5_1 C6_1 C7_1 C8_1 -4.2(4)
C5_1 C6_1 C7_1 C7_2 172.0(3)
C5_1 C10_1 C11_1 O12_1 175.2(4)
C5_1 C10_1 C11_1 N15_1 -5.5(5)
C6_1 C1_1 C2_1 C3_1 1.5(4)
C6_1 C1_1 C2_1 C14_5 -180.0(2)
C6_1 C1_1 C1_2 C2_2 180.0(2)
C6_1 C1_1 C1_2 C6_2 3.6(4)
C6_1 C5_1 C10_1 C9_1 2.6(5)
C6_1 C5_1 C10_1 C11_1 -177.3(3)
C6_1 C7_1 C8_1 C9_1 3.5(5)
C6_1 C7_1 C7_2 C6_2 4.3(4)
C6_1 C7_1 C7_2 C8_2 -171.0(3)
C7_1 C8_1 C9_1 C10_1 0.2(6)
C7_1 C7_2 C8_2 C9_2 173.5(3)
C8_1 C7_1 C7_2 C6_2 -179.7(3)
C8_1 C7_1 C7_2 C8_2 5.0(5)
C8_1 C9_1 C10_1 C5_1 -3.3(5)
C8_1 C9_1 C10_1 C11_1 176.5(3)
C9_1 C10_1 C11_1 O12_1 -4.7(6)
C9_1 C10_1 C11_1 N15_1 174.6(3)
C10_1 C5_1 C6_1 C1_1 179.5(3)
C10_1 C5_1 C6_1 C7_1 1.2(4)
C10_1 C11_1 N15_1 C13_1 2.3(5)
C10_1 C11_1 N15_1 C16_1 -177.5(5)
C10_1 C11_1 N15_1 C16B_1 -174.5(6)
C11_1 N15_1 C16_1 C17_1 57.9(17)
C11_1 N15_1 C16_1 C22_1 -86.9(16)
C11_1 N15_1 C16B_1 C17B_1 80.6(13)
C11_1 N15_1 C16B_1 C22B_1 -53.7(13)
O12_1 C11_1 N15_1 C13_1 -178.4(4)
O12_1 C11_1 N15_1 C16_1 1.8(7)
O12_1 C11_1 N15_1 C16B_1 4.8(8)
C13_1 C4_1 C5_1 C6_1 -177.5(3)
C13_1 C4_1 C5_1 C10_1 1.9(4)
C13_1 N15_1 C16_1 C17_1 -121.8(15)
C13_1 N15_1 C16_1 C22_1 93.3(16)
C13_1 N15_1 C16B_1 C17B_1 -96.5(12)
C13_1 N15_1 C16B_1 C22B_1 129.1(11)
O14_1 C13_1 N15_1 C11_1 -177.0(4)
O14_1 C13_1 N15_1 C16_1 2.8(7)
O14_1 C13_1 N15_1 C16B_1 0.2(6)
N15_1 C16_1 C17_1 C18_1 42(3)
N15_1 C16_1 C22_1 C23_1 -171.5(19)
N15_1 C16B_1 C17B_1 C18B_1 178.4(10)
N15_1 C16B_1 C22B_1 C23B_1 -141.8(14)
C16_1 C17_1 C18_1 C19_1 82(2)
C16_1 C22_1 C23_1 C24_1 173.0(19)
C17_1 C16_1 C22_1 C23_1 43(3)
C17_1 C18_1 C19_1 C20_1 35(3)
C18_1 C19_1 C20_1 C21_1 83(2)
C22_1 C16_1 C17_1 C18_1 -175.1(16)
C22_1 C23_1 C24_1 C25_1 169.8(18)
C23_1 C24_1 C25_1 C26_1 89(2)
C16B_1 C17B_1 C18B_1 C19B_1 -178.9(13)
C16B_1 C22B_1 C23B_1 C24B_1 -167.0(13)
C17B_1 C16B_1 C22B_1 C23B_1 92.2(19)
C17B_1 C18B_1 C19B_1 C20B_1 129(2)
C18B_1 C19B_1 C20B_1 C21B_1 40(3)
C22B_1 C16B_1 C17B_1 C18B_1 -54(2)
C22B_1 C23B_1 C24B_1 C25B_1 -163.7(15)
C23B_1 C24B_1 C25B_1 C26B_1 -73(3)
C1_2 C1_1 C2_1 C3_1 177.1(2)
C1_2 C1_1 C2_1 C14_5 -4.3(4)
C1_2 C1_1 C6_1 C5_1 -175.9(2)
C1_2 C1_1 C6_1 C7_1 2.3(4)
C1_2 C2_2 C3_2 C4_2 -4.7(4)
C1_2 C2_2 C1_5 C2_5 169.6(2)
C1_2 C2_2 C1_5 C14_5 -13.9(4)
C1_2 C6_2 C7_2 C7_1 1.5(4)
C1_2 C6_2 C7_2 C8_2 176.9(3)
C2_2 C1_2 C6_2 C5_2 -4.6(4)
C2_2 C1_2 C6_2 C7_2 178.1(3)
C2_2 C3_2 C4_2 C5_2 1.3(4)
C2_2 C3_2 C4_2 C13_2 -178.5(2)
C2_2 C1_5 C2_5 C3_5 -25.9(4)
C2_2 C1_5 C2_5 C11_5 154.4(3)
C2_2 C1_5 C14_5 C2_1 14.0(4)
C2_2 C1_5 C14_5 C13_5 -163.8(3)
C3_2 C2_2 C1_5 C2_5 -15.7(4)
C3_2 C2_2 C1_5 C14_5 160.9(3)
C3_2 C4_2 C5_2 C6_2 0.5(4)
C3_2 C4_2 C5_2 C10_2 176.5(3)
C3_2 C4_2 C13_2 O14_2 5.2(4)
C3_2 C4_2 C13_2 N15_2 -175.2(3)
C4_2 C5_2 C6_2 C1_2 1.1(4)
C4_2 C5_2 C6_2 C7_2 178.5(3)
C4_2 C5_2 C10_2 C9_2 -178.5(3)
C4_2 C5_2 C10_2 C11_2 -0.9(5)
C4_2 C13_2 N15_2 C11_2 -1.7(4)
C4_2 C13_2 N15_2 C16_2 176.3(3)
C5_2 C4_2 C13_2 O14_2 -174.6(3)
C5_2 C4_2 C13_2 N15_2 5.0(4)
C5_2 C6_2 C7_2 C7_1 -175.8(3)
C5_2 C6_2 C7_2 C8_2 -0.3(4)
C5_2 C10_2 C11_2 O12_2 -175.9(4)
C5_2 C10_2 C11_2 N15_2 4.2(5)
C6_2 C1_2 C2_2 C3_2 6.3(4)
C6_2 C1_2 C2_2 C1_5 -178.8(2)
C6_2 C5_2 C10_2 C9_2 -2.5(5)
C6_2 C5_2 C10_2 C11_2 175.0(3)
C6_2 C7_2 C8_2 C9_2 -1.8(5)
C7_2 C7_1 C8_1 C9_1 -172.5(3)
C7_2 C8_2 C9_2 C10_2 1.8(6)
C8_2 C9_2 C10_2 C5_2 0.4(6)
C8_2 C9_2 C10_2 C11_2 -177.2(4)
C9_2 C10_2 C11_2 O12_2 1.7(6)
C9_2 C10_2 C11_2 N15_2 -178.3(3)
C10_2 C5_2 C6_2 C1_2 -174.8(3)
C10_2 C5_2 C6_2 C7_2 2.5(4)
C10_2 C11_2 N15_2 C13_2 -2.7(5)
C10_2 C11_2 N15_2 C16_2 179.2(3)
C11_2 N15_2 C16_2 C17_2 115.6(3)
C11_2 N15_2 C16_2 C22_2 -115.4(3)
O12_2 C11_2 N15_2 C13_2 177.3(3)
O12_2 C11_2 N15_2 C16_2 -0.7(5)
C13_2 C4_2 C5_2 C6_2 -179.7(3)
C13_2 C4_2 C5_2 C10_2 -3.7(4)
C13_2 N15_2 C16_2 C17_2 -62.5(4)
C13_2 N15_2 C16_2 C22_2 66.5(4)
O14_2 C13_2 N15_2 C11_2 177.9(3)
O14_2 C13_2 N15_2 C16_2 -4.1(5)
N15_2 C16_2 C17_2 C18_2 -52.0(4)
N15_2 C16_2 C22_2 C23_2 60.3(4)
C16_2 C17_2 C18_2 C19_2 -174.9(3)
C16_2 C22_2 C23_2 C24_2 72.2(6)
C16_2 C22_2 C23_2 C24B_2 54.3(9)
C17_2 C16_2 C22_2 C23_2 -171.8(3)
C17_2 C18_2 C19_2 C20_2 -175.6(4)
C18_2 C19_2 C20_2 C21_2 -177.1(7)
C22_2 C16_2 C17_2 C18_2 -179.9(3)
C22_2 C23_2 C24_2 C25_2 161.6(8)
C22_2 C23_2 C24B_2 C25B_2 170.8(10)
C23_2 C24_2 C25_2 C26_2 164.5(14)
C23_2 C24B_2 C25B_2 C26B_2 87.8(18)
C1_3 C2_3 C3_3 C4_3 -6.0(4)
C1_3 C2_3 C4_5 C3_5 170.2(2)
C1_3 C2_3 C4_5 C5_5 -14.2(4)
C1_3 C6_3 C7_3 C8_3 178.2(4)
C1_3 C6_3 C7_3 C7_4 2.0(5)
C1_3 C1_4 C2_4 C3_4 177.4(2)
C1_3 C1_4 C2_4 C5_5 -3.8(4)
C1_3 C1_4 C6_4 C5_4 -177.7(2)
C1_3 C1_4 C6_4 C7_4 1.1(4)
C2_3 C1_3 C6_3 C5_3 -3.7(4)
C2_3 C1_3 C6_3 C7_3 177.9(3)
C2_3 C1_3 C1_4 C2_4 3.6(4)
C2_3 C1_3 C1_4 C6_4 -179.5(2)
C2_3 C3_3 C4_3 C5_3 2.2(4)
C2_3 C3_3 C4_3 C13_3 -178.4(2)
C2_3 C4_5 C5_5 C2_4 13.9(4)
C2_3 C4_5 C5_5 C6_5 -163.9(3)
C3_3 C2_3 C4_5 C3_5 -14.4(4)
C3_3 C2_3 C4_5 C5_5 161.3(2)
C3_3 C4_3 C5_3 C6_3 1.0(4)
C3_3 C4_3 C5_3 C10_3 178.3(3)
C3_3 C4_3 C13_3 O14_3 4.8(4)
C3_3 C4_3 C13_3 N15_3 -175.7(3)
C4_3 C5_3 C6_3 C1_3 -0.2(4)
C4_3 C5_3 C6_3 C7_3 178.2(3)
C4_3 C5_3 C10_3 C9_3 -178.6(4)
C4_3 C5_3 C10_3 C11_3 -2.7(6)
C4_3 C13_3 N15_3 C11_3 -2.5(5)
C4_3 C13_3 N15_3 C16_3 176.4(3)
C5_3 C4_3 C13_3 O14_3 -175.7(3)
C5_3 C4_3 C13_3 N15_3 3.7(4)
C5_3 C6_3 C7_3 C8_3 -0.1(6)
C5_3 C6_3 C7_3 C7_4 -176.3(3)
C5_3 C10_3 C11_3 O12_3 -176.4(5)
C5_3 C10_3 C11_3 N15_3 3.9(7)
C6_3 C1_3 C2_3 C3_3 6.7(4)
C6_3 C1_3 C2_3 C4_5 -177.7(2)
C6_3 C1_3 C1_4 C2_4 -173.3(2)
C6_3 C1_3 C1_4 C6_4 3.6(4)
C6_3 C5_3 C10_3 C9_3 -1.3(7)
C6_3 C5_3 C10_3 C11_3 174.6(4)
C6_3 C7_3 C8_3 C9_3 -0.2(8)
C6_3 C7_3 C7_4 C6_4 2.7(5)
C6_3 C7_3 C7_4 C8_4 -179.4(3)
C7_3 C8_3 C9_3 C10_3 -0.2(9)
C7_3 C7_4 C8_4 C9_4 -175.5(3)
C8_3 C7_3 C7_4 C6_4 -173.4(4)
C8_3 C7_3 C7_4 C8_4 4.6(6)
C8_3 C9_3 C10_3 C5_3 0.9(9)
C8_3 C9_3 C10_3 C11_3 -175.0(5)
C9_3 C10_3 C11_3 O12_3 -0.5(8)
C9_3 C10_3 C11_3 N15_3 179.8(5)
C10_3 C5_3 C6_3 C1_3 -177.5(3)
C10_3 C5_3 C6_3 C7_3 0.9(5)
C10_3 C11_3 N15_3 C13_3 -1.2(6)
C10_3 C11_3 N15_3 C16_3 180.0(4)
C11_3 N15_3 C16_3 C17_3 -109.6(4)
C11_3 N15_3 C16_3 C22_3 120.3(4)
O12_3 C11_3 N15_3 C13_3 179.1(4)
O12_3 C11_3 N15_3 C16_3 0.2(7)
C13_3 C4_3 C5_3 C6_3 -178.5(3)
C13_3 C4_3 C5_3 C10_3 -1.1(5)
C13_3 N15_3 C16_3 C17_3 71.5(4)
C13_3 N15_3 C16_3 C22_3 -58.7(4)
O14_3 C13_3 N15_3 C11_3 176.9(4)
O14_3 C13_3 N15_3 C16_3 -4.2(5)
N15_3 C16_3 C17_3 C18_3 61.5(5)
N15_3 C16_3 C22_3 C23_3 -145.9(4)
C16_3 C17_3 C18_3 C19_3 80.8(17)
C16_3 C17_3 C18_3 C19B_3 62.8(8)
C16_3 C22_3 C23_3 C24_3 -176.1(5)
C17_3 C16_3 C22_3 C23_3 85.6(5)
C17_3 C18_3 C19_3 C20_3 180(2)
C17_3 C18_3 C19B_3 C20B_3 178.3(10)
C18_3 C19_3 C20_3 C21_3 130(5)
C18_3 C19B_3 C20B_3 C21B_3 74.7(16)
C22_3 C16_3 C17_3 C18_3 -169.6(4)
C22_3 C23_3 C24_3 C25_3 175.2(7)
C23_3 C24_3 C25_3 C26_3 -176.6(11)
C1_4 C1_3 C2_3 C3_3 -170.1(2)
C1_4 C1_3 C2_3 C4_5 5.5(4)
C1_4 C1_3 C6_3 C5_3 173.1(3)
C1_4 C1_3 C6_3 C7_3 -5.2(4)
C1_4 C2_4 C3_4 C4_4 0.2(4)
C1_4 C2_4 C5_5 C4_5 -5.1(4)
C1_4 C2_4 C5_5 C6_5 172.8(3)
C1_4 C6_4 C7_4 C7_3 -4.2(5)
C1_4 C6_4 C7_4 C8_4 177.7(3)
C2_4 C1_4 C6_4 C5_4 -0.8(4)
C2_4 C1_4 C6_4 C7_4 177.9(3)
C2_4 C3_4 C4_4 C5_4 -0.8(4)
C2_4 C3_4 C4_4 C13_4 179.5(2)
C2_4 C5_5 C6_5 C7_5 -174.2(3)
C3_4 C2_4 C5_5 C4_5 173.6(2)
C3_4 C2_4 C5_5 C6_5 -8.5(4)
C3_4 C4_4 C5_4 C6_4 0.5(4)
C3_4 C4_4 C5_4 C10_4 179.8(3)
C3_4 C4_4 C13_4 O14_4 -1.7(4)
C3_4 C4_4 C13_4 N15_4 177.8(2)
C4_4 C5_4 C6_4 C1_4 0.3(4)
C4_4 C5_4 C6_4 C7_4 -178.5(3)
C4_4 C5_4 C10_4 C9_4 -179.1(3)
C4_4 C5_4 C10_4 C11_4 0.2(4)
C4_4 C13_4 N15_4 C11_4 5.1(4)
C4_4 C13_4 N15_4 C16_4 -173.9(3)
C5_4 C4_4 C13_4 O14_4 178.6(3)
C5_4 C4_4 C13_4 N15_4 -2.0(4)
C5_4 C6_4 C7_4 C7_3 174.5(3)
C5_4 C6_4 C7_4 C8_4 -3.5(4)
C5_4 C10_4 C11_4 O12_4 -177.6(3)
C5_4 C10_4 C11_4 N15_4 2.6(4)
C6_4 C1_4 C2_4 C3_4 0.6(4)
C6_4 C1_4 C2_4 C5_5 179.3(2)
C6_4 C5_4 C10_4 C9_4 0.1(4)
C6_4 C5_4 C10_4 C11_4 179.5(2)
C6_4 C7_4 C8_4 C9_4 2.5(5)
C7_4 C7_3 C8_3 C9_3 175.9(5)
C7_4 C8_4 C9_4 C10_4 -0.1(5)
C8_4 C9_4 C10_4 C5_4 -1.2(5)
C8_4 C9_4 C10_4 C11_4 179.5(3)
C9_4 C10_4 C11_4 O12_4 1.7(4)
C9_4 C10_4 C11_4 N15_4 -178.1(3)
C10_4 C5_4 C6_4 C1_4 -179.0(2)
C10_4 C5_4 C6_4 C7_4 2.2(4)
C10_4 C11_4 N15_4 C13_4 -5.4(4)
C10_4 C11_4 N15_4 C16_4 173.5(3)
C11_4 N15_4 C16_4 C17_4 -51.3(4)
C11_4 N15_4 C16_4 C22_4 77.1(5)
O12_4 C11_4 N15_4 C13_4 174.8(3)
O12_4 C11_4 N15_4 C16_4 -6.3(5)
C13_4 C4_4 C5_4 C6_4 -179.8(2)
C13_4 C4_4 C5_4 C10_4 -0.5(4)
C13_4 N15_4 C16_4 C17_4 127.7(3)
C13_4 N15_4 C16_4 C22_4 -103.8(4)
O14_4 C13_4 N15_4 C11_4 -175.5(3)
O14_4 C13_4 N15_4 C16_4 5.6(4)
N15_4 C16_4 C17_4 C18_4 -151.5(3)
N15_4 C16_4 C22_4 C23_4 67.7(6)
N15_4 C16_4 C22_4 C23B_4 48.0(15)
C16_4 C17_4 C18_4 C19_4 -162.0(4)
C16_4 C22_4 C23_4 C24_4 172.5(6)
C16_4 C22_4 C23B_4 C24B_4 -172.9(12)
C17_4 C16_4 C22_4 C23_4 -163.8(5)
C17_4 C16_4 C22_4 C23B_4 176.4(14)
C17_4 C18_4 C19_4 C20_4 62.8(6)
C17_4 C18_4 C19_4 C20B_4 82.8(8)
C18_4 C19_4 C20_4 C21_4 64.6(7)
C18_4 C19_4 C20B_4 C21B_4 -178.5(12)
C22_4 C16_4 C17_4 C18_4 80.8(5)
C22_4 C23_4 C24_4 C25_4 -179.8(8)
C22_4 C23B_4 C24B_4 C25B_4 -171(2)
C23_4 C24_4 C25_4 C26_4 177.1(11)
C23B_4 C24B_4 C25B_4 C26B_4 -169(2)
C1_5 C2_2 C3_2 C4_2 -179.5(2)
C1_5 C2_5 C3_5 C4_5 -26.0(4)
C1_5 C2_5 C3_5 C8_5 154.5(3)
C1_5 C2_5 C11_5 C10_5 -163.6(3)
C1_5 C2_5 C11_5 C12_5 16.4(4)
C2_5 C1_5 C14_5 C2_1 -169.3(2)
C2_5 C1_5 C14_5 C13_5 12.8(4)
C2_5 C3_5 C4_5 C2_3 -25.9(4)
C2_5 C3_5 C4_5 C5_5 158.4(3)
C2_5 C3_5 C8_5 C7_5 -163.3(3)
C2_5 C3_5 C8_5 C9_5 17.5(4)
C2_5 C11_5 C12_5 C13_5 -1.3(5)
C3_5 C2_5 C11_5 C10_5 16.6(4)
C3_5 C2_5 C11_5 C12_5 -163.4(3)
C3_5 C4_5 C5_5 C2_4 -170.2(2)
C3_5 C4_5 C5_5 C6_5 11.9(4)
C3_5 C8_5 C9_5 C10_5 0.9(5)
C4_5 C2_3 C3_3 C4_3 178.5(3)
C4_5 C3_5 C8_5 C7_5 17.2(4)
C4_5 C3_5 C8_5 C9_5 -162.0(3)
C4_5 C5_5 C6_5 C7_5 3.7(5)
C5_5 C2_4 C3_4 C4_4 -178.5(2)
C5_5 C6_5 C7_5 C8_5 -9.1(5)
C6_5 C7_5 C8_5 C3_5 -1.7(5)
C6_5 C7_5 C8_5 C9_5 177.4(3)
C7_5 C8_5 C9_5 C10_5 -178.3(3)
C8_5 C3_5 C4_5 C2_3 153.6(3)
C8_5 C3_5 C4_5 C5_5 -22.1(4)
C8_5 C9_5 C10_5 C11_5 -10.9(5)
C9_5 C10_5 C11_5 C2_5 1.9(5)
C9_5 C10_5 C11_5 C12_5 -178.2(3)
C10_5 C11_5 C12_5 C13_5 178.7(3)
C11_5 C2_5 C3_5 C4_5 153.8(3)
C11_5 C2_5 C3_5 C8_5 -25.7(4)
C11_5 C12_5 C13_5 C14_5 -8.5(5)
C12_5 C13_5 C14_5 C2_1 -175.3(3)
C12_5 C13_5 C14_5 C1_5 2.6(4)
C14_5 C2_1 C3_1 C4_1 -179.8(3)
C14_5 C1_5 C2_5 C3_5 157.7(3)
C14_5 C1_5 C2_5 C11_5 -22.1(4)
C1_6 O2_6 C3_6 C4_6 1.8(8)
C1_6 O2_6 C3_6 C8_6 -179.6(5)
O2_6 C3_6 C4_6 C5_6 178.4(5)
O2_6 C3_6 C8_6 C7_6 -178.3(5)
C3_6 C4_6 C5_6 C6_6 0.2(9)
C4_6 C3_6 C8_6 C7_6 0.4(7)
C4_6 C5_6 C6_6 C7_6 -0.5(10)
C5_6 C6_6 C7_6 C8_6 0.7(9)
C6_6 C7_6 C8_6 C3_6 -0.6(8)
C8_6 C3_6 C4_6 C5_6 -0.1(8)

loop_
_exptl_oxdiff_crystal_face_indexfrac_h
_exptl_oxdiff_crystal_face_indexfrac_k
_exptl_oxdiff_crystal_face_indexfrac_l
_exptl_oxdiff_crystal_face_x
_exptl_oxdiff_crystal_face_y
_exptl_oxdiff_crystal_face_z
-9.3337 0.3119 -5.0842 0.0282 -0.3464 0.9377
-1.1804 -10.4271 -1.8614 -0.0769 0.9778 0.1951
9.4658 0.2587 5.2231 -0.0241 0.2952 -0.9551
6.2709 9.4626 4.5418 0.0554 -0.7113 -0.7007
-0.5177 -1.3276 -12.4160 0.9694 0.0762 0.2335
9.6109 2.8605 0.7388 0.3929 0.0316 -0.9190
-1.0745 0.8060 11.7906 -0.9942 -0.0783 -0.0737
